data_4110592
loop_
_publ_author_name
'Simon K. Brayshaw'
'Michael J. Ingleson'
'Jennifer C. Green'
'J. Scott McIndoe'
'Paul R. Raithby'
'Gabriele Kociok-K\"ohn'
'Andrew S. Weller'

_publ_contact_author_address
;Department of Chemistry
University of Bath
Bath, BA2 7AY
United Kingdom
;
_publ_contact_author_email a.s.weller@bath.ac.uk
_publ_contact_author_fax '44 1225 82 6231'
_publ_contact_author_name 'Andrew S.Weller'
_publ_contact_author_phone '44 1225 38 3394'
_publ_section_title
;
 High Hydride Count Rhodium Octahedra, [Rh6(PR3)6H12][BArF4]2: Synthesis,
 Structures, and Reversible Hydrogen Uptake under Mild Conditions
;
_journal_name_full 'Journal of the American Chemical Society'
_journal_page_first 6247
_journal_page_last 6263
_journal_paper_doi 10.1021/ja0604663
_journal_volume 128
_journal_year 2006
_chemical_formula_moiety '[(C108 H210 P6 Rh6)+2(B C32 H12 F24)-(C7 H8) 2.63(C H2 Cl2)]'
_chemical_formula_sum 'C181.63 H247.25 B2 Cl5.25 F48 P6 Rh6'
_chemical_formula_weight 4353.56
_chemical_name_common 'Compound 2a'
_chemical_name_systematic
;
 ?
;
_space_group_IT_number 15
_symmetry_cell_setting monoclinic
_symmetry_space_group_name_Hall '-C 2yc'
_symmetry_space_group_name_H-M 'C 1 2/c 1'
_atom_sites_solution_hydrogens geom
_atom_sites_solution_primary direct
_atom_sites_solution_secondary difmap
_audit_creation_method SHELXL-97
_cell_angle_alpha 90.00
_cell_angle_beta 100.8210(10)
_cell_angle_gamma 90.00
_cell_formula_units_Z 8
_cell_length_a 69.5388(4)
_cell_length_b 20.44640(10)
_cell_length_c 27.8999(2)
_cell_measurement_reflns_used 402949
_cell_measurement_temperature 150(2)
_cell_measurement_theta_max 30.034
_cell_measurement_theta_min 2.910
_cell_volume 38963.2(4)
_computing_cell_refinement 'HKL Scalepack (Otwinowski & Minor 1997)'
_computing_data_collection 'Collect, Nonius program suite version 1.9 (1997)'
_computing_data_reduction 'Denzo and Scalepack (Otwinowski & Minor, 1997)'
_computing_molecular_graphics 'ORTEP3 for Windows - L. J. Farrugia, J. Appl. Crystallogr. 1997, 30, 565'
_computing_publication_material 'SHELX97-2, G. M. Sheldrick'
_computing_structure_refinement
;
 SHELX97-2 Program for Crystal Structure Analysis. G. M. Sheldrick,
 Institut f. Anorg. Chemie der Universit\"at, Tammanstrasse 4, 
 D-3400 G\"ottingen, Germany, 1998.
;
_computing_structure_solution
; 
 SIR97- Altomare A., Burla M.C., Camalli M., Cascarano G.L., Giacovazzo C. , 
 Guagliardi A., Moliterni A.G.G., Polidori G.,Spagna R. 
 (1999) J. Appl. Cryst. 32, 115-119.
;
_diffrn_ambient_temperature 150(2)
_diffrn_measured_fraction_theta_full 0.991
_diffrn_measured_fraction_theta_max 0.991
_diffrn_measurement_device_type 'Nonius Kappa CCD'
_diffrn_radiation_monochromator graphite
_diffrn_radiation_source 'fine-focus sealed tube'
_diffrn_radiation_type MoK\a
_diffrn_radiation_wavelength 0.71073
_diffrn_reflns_av_R_equivalents 0.0601
_diffrn_reflns_av_sigmaI/netI 0.0563
_diffrn_reflns_limit_h_max 97
_diffrn_reflns_limit_h_min -97
_diffrn_reflns_limit_k_max 28
_diffrn_reflns_limit_k_min -28
_diffrn_reflns_limit_l_max 39
_diffrn_reflns_limit_l_min -39
_diffrn_reflns_number 286379
_diffrn_reflns_theta_full 30.07
_diffrn_reflns_theta_max 30.07
_diffrn_reflns_theta_min 3.54
_diffrn_standards_decay_% 0
_diffrn_standards_number 0
_exptl_absorpt_coefficient_mu 0.712
_exptl_absorpt_correction_T_max 0.9322
_exptl_absorpt_correction_T_min 0.7637
_exptl_absorpt_correction_type multi-scan
_exptl_absorpt_process_details
;
multi-scan from symmetry-related measurements 
 Sortav (Blessing 1995)
;
_exptl_crystal_colour 'dark red'
_exptl_crystal_density_diffrn 1.484
_exptl_crystal_description tabloid
_exptl_crystal_F_000 17826
_exptl_crystal_size_max 0.40
_exptl_crystal_size_mid 0.40
_exptl_crystal_size_min 0.10
_refine_diff_density_max 2.533
_refine_diff_density_min -1.157
_refine_diff_density_rms 0.107
_refine_ls_extinction_method none
_refine_ls_goodness_of_fit_ref 1.022
_refine_ls_hydrogen_treatment mixed
_refine_ls_matrix_type full
_refine_ls_number_parameters 2347
_refine_ls_number_reflns 56646
_refine_ls_number_restraints 12
_refine_ls_restrained_S_all 1.024
_refine_ls_R_factor_all 0.1050
_refine_ls_R_factor_gt 0.0509
_refine_ls_shift/su_max 0.002
_refine_ls_shift/su_mean 0.000
_refine_ls_structure_factor_coef Fsqd
_refine_ls_weighting_details 'calc w=1/[\s^2^(Fo^2^)+(0.0498P)^2^+203.7892P] where P=(Fo^2^+2Fc^2^)/3'
_refine_ls_weighting_scheme calc
_refine_ls_wR_factor_gt 0.1188
_refine_ls_wR_factor_ref 0.1452
_reflns_number_gt 33459
_reflns_number_total 56646
_reflns_threshold_expression >2sigma(I)
_cod_data_source_file ja0604663si20060201_035932_3.cif
_cod_data_source_block h05asw13
_cod_original_sg_symbol_H-M 'C 2/c'
_cod_database_code 4110592

loop_
_symmetry_equiv_pos_as_xyz
'x, y, z'
'-x, y, -z+1/2'
'x+1/2, y+1/2, z'
'-x+1/2, y+1/2, -z+1/2'
'-x, -y, -z'
'x, -y, z-1/2'
'-x+1/2, -y+1/2, -z'
'x+1/2, -y+1/2, z-1/2'

loop_
_atom_site_label
_atom_site_type_symbol
_atom_site_fract_x
_atom_site_fract_y
_atom_site_fract_z
_atom_site_U_iso_or_equiv
_atom_site_adp_type
_atom_site_occupancy
_atom_site_symmetry_multiplicity
_atom_site_calc_flag
_atom_site_refinement_flags
_atom_site_disorder_assembly
_atom_site_disorder_group
Rh1 Rh 0.150160(4) 0.821558(12) 0.458763(9) 0.01837(6) Uani 1 1 d . . .
Rh2 Rh 0.150606(4) 0.687432(12) 0.458079(9) 0.01797(6) Uani 1 1 d . . .
Rh3 Rh 0.116029(4) 0.687362(12) 0.391994(9) 0.01856(6) Uani 1 1 d . . .
Rh4 Rh 0.116032(4) 0.821209(12) 0.392362(9) 0.01922(6) Uani 1 1 d . . .
Rh5 Rh 0.147746(4) 0.754599(12) 0.372956(9) 0.01785(5) Uani 1 1 d . . .
Rh6 Rh 0.118675(4) 0.752849(13) 0.477895(9) 0.01920(5) Uani 1 1 d . . .
H12 H 0.1647(8) 0.754(2) 0.481(2) 0.064(16) Uiso 1 1 d . . .
H14 H 0.1342(7) 0.878(3) 0.4264(18) 0.067(17) Uiso 1 1 d . . .
H15 H 0.1618(8) 0.818(2) 0.4060(19) 0.061(16) Uiso 1 1 d . . .
H16 H 0.1354(8) 0.817(2) 0.5015(19) 0.064(16) Uiso 1 1 d . . .
H23 H 0.1346(8) 0.634(3) 0.427(2) 0.083(19) Uiso 1 1 d . . .
H25 H 0.1623(9) 0.695(3) 0.411(2) 0.09(2) Uiso 1 1 d . . .
H26 H 0.1367(9) 0.691(3) 0.500(2) 0.082(19) Uiso 1 1 d . . .
H34 H 0.1008(7) 0.750(2) 0.3651(18) 0.050(14) Uiso 1 1 d . . .
H35 H 0.1319(8) 0.691(3) 0.344(2) 0.071(17) Uiso 1 1 d . . .
H36 H 0.1036(8) 0.694(3) 0.443(2) 0.073(17) Uiso 1 1 d . . .
H45 H 0.1309(10) 0.816(3) 0.349(2) 0.10(2) Uiso 1 1 d . . .
H46 H 0.1028(8) 0.816(3) 0.442(2) 0.074(18) Uiso 1 1 d . . .
P1 P 0.169421(13) 0.90235(4) 0.49681(3) 0.01998(17) Uani 1 1 d . . .
P2 P 0.171527(13) 0.61004(4) 0.49480(3) 0.01891(17) Uani 1 1 d . . .
P3 P 0.095425(13) 0.60910(4) 0.35511(3) 0.02051(18) Uani 1 1 d . . .
P4 P 0.096551(14) 0.90178(4) 0.35469(3) 0.02303(19) Uani 1 1 d . . .
P5 P 0.165339(12) 0.75286(4) 0.31261(3) 0.01849(16) Uani 1 1 d . . .
P6 P 0.100951(13) 0.74738(4) 0.53804(3) 0.02181(17) Uani 1 1 d . . .
F1 F 0.26101(5) 0.30865(14) 0.22929(14) 0.0754(11) Uani 1 1 d . . .
F2 F 0.26506(4) 0.40715(17) 0.25292(14) 0.0754(10) Uani 1 1 d . . .
F3 F 0.25113(5) 0.3870(2) 0.18104(13) 0.0881(12) Uani 1 1 d . . .
F4 F 0.19600(5) 0.52820(12) 0.25287(11) 0.0579(8) Uani 1 1 d . . .
F5 F 0.18389(5) 0.47876(16) 0.18590(9) 0.0670(9) Uani 1 1 d . . .
F6 F 0.17185(4) 0.46318(14) 0.25029(10) 0.0522(7) Uani 1 1 d . . .
F7 F 0.25733(6) 0.45654(19) 0.4040(2) 0.1188(18) Uani 1 1 d . . .
F8 F 0.27635(6) 0.3805(2) 0.40493(18) 0.1056(14) Uani 1 1 d . . .
F9 F 0.27240(9) 0.4214(3) 0.47034(15) 0.165(3) Uani 1 1 d . . .
F10 F 0.20515(6) 0.3310(2) 0.52634(13) 0.0981(14) Uani 1 1 d . . .
F11 F 0.21058(6) 0.2278(2) 0.52185(12) 0.0904(13) Uani 1 1 d . . .
F12 F 0.23253(5) 0.28979(17) 0.56016(10) 0.0659(9) Uani 1 1 d . . .
F13 F 0.15949(4) 0.36927(14) 0.42902(12) 0.0642(9) Uani 1 1 d . . .
F14 F 0.14852(5) 0.27712(16) 0.44890(11) 0.0700(9) Uani 1 1 d . . .
F15 F 0.13054(4) 0.33900(16) 0.39854(12) 0.0618(8) Uani 1 1 d . . .
F16 F 0.14920(5) 0.10437(12) 0.26703(10) 0.0545(7) Uani 1 1 d . . .
F17 F 0.13450(5) 0.18475(14) 0.22726(10) 0.0588(8) Uani 1 1 d . . .
F18 F 0.12379(5) 0.14212(18) 0.28798(12) 0.0775(11) Uani 1 1 d . . .
F19 F 0.25328(8) 0.0338(4) 0.4056(3) 0.254(6) Uani 1 1 d . . .
F20 F 0.22816(13) 0.0453(2) 0.42810(15) 0.181(4) Uani 1 1 d . . .
F21 F 0.23084(9) -0.02584(16) 0.38085(13) 0.1157(18) Uani 1 1 d . . .
F22 F 0.22238(6) 0.13374(14) 0.18097(10) 0.0781(11) Uani 1 1 d . . .
F23 F 0.24420(4) 0.06451(19) 0.21096(12) 0.0712(10) Uani 1 1 d . . .
F24 F 0.21440(4) 0.03670(14) 0.19543(10) 0.0525(7) Uani 1 1 d . . .
F25 F 0.06208(8) 0.3294(3) 0.35640(17) 0.146(2) Uani 1 1 d . . .
F26 F 0.08834(10) 0.2673(2) 0.35915(16) 0.133(2) Uani 1 1 d . . .
F27 F 0.08926(8) 0.3610(2) 0.3809(2) 0.1283(19) Uani 1 1 d . . .
F28 F 0.12637(6) 0.2314(5) 0.52476(17) 0.216(4) Uani 1 1 d . . .
F29 F 0.11690(10) 0.2891(3) 0.57342(17) 0.170(3) Uani 1 1 d . . .
F30 F 0.11023(6) 0.1935(3) 0.5759(2) 0.153(3) Uani 1 1 d . . .
F31 F 0.0022(2) 0.4594(3) 0.4320(4) 0.296(7) Uani 1 1 d . . .
F32 F 0.00864(9) 0.4348(4) 0.3712(4) 0.238(5) Uani 1 1 d . . .
F33 F -0.01962(6) 0.4310(3) 0.3747(3) 0.165(3) Uani 1 1 d . . .
F34 F -0.03422(9) 0.1592(3) 0.4249(3) 0.159(3) Uani 1 1 d . . .
F35 F -0.03971(7) 0.2025(3) 0.3601(2) 0.139(2) Uani 1 1 d . . .
F36 F -0.01640(7) 0.1326(3) 0.3772(3) 0.190(4) Uani 1 1 d . . .
F37 F 0.06409(8) 0.5024(3) 0.59091(19) 0.146(2) Uani 1 1 d . . .
F38 F 0.08248(7) 0.4330(3) 0.6130(4) 0.214(4) Uani 1 1 d . . .
F39 F 0.06853(11) 0.4740(3) 0.66100(16) 0.203(4) Uani 1 1 d . . .
F40 F -0.01227(5) 0.39072(19) 0.62181(13) 0.0797(11) Uani 1 1 d . . .
F41 F -0.00462(6) 0.2965(2) 0.64680(15) 0.0914(12) Uani 1 1 d . . .
F42 F 0.00730(5) 0.3779(3) 0.68943(12) 0.1105(17) Uani 1 1 d . . .
F43 F 0.04877(6) 0.0496(3) 0.67209(15) 0.146(3) Uani 1 1 d . . .
F44 F 0.02988(14) 0.1291(2) 0.67576(15) 0.196(4) Uani 1 1 d . . .
F45 F 0.01901(6) 0.0402(2) 0.65521(14) 0.1015(14) Uani 1 1 d . . .
F46 F 0.03556(7) -0.05169(16) 0.49865(14) 0.0971(13) Uani 1 1 d . . .
F47 F 0.04638(6) 0.01504(19) 0.45171(15) 0.0918(12) Uani 1 1 d . . .
F48 F 0.01592(5) 0.00856(19) 0.44936(14) 0.0916(13) Uani 1 1 d . . .
C1 C 0.16505(6) 0.98321(16) 0.46684(13) 0.0261(8) Uani 1 1 d . . .
H1 H 0.1515 0.9958 0.4706 0.031 Uiso 1 1 calc R . .
C2 C 0.16471(6) 0.98469(18) 0.41142(13) 0.0305(8) Uani 1 1 d . . .
H2A H 0.1779 0.9740 0.4051 0.037 Uiso 1 1 calc R . .
H2B H 0.1555 0.9512 0.3951 0.037 Uiso 1 1 calc R . .
C3 C 0.15848(7) 1.05242(19) 0.38998(15) 0.0366(9) Uani 1 1 d . . .
H3A H 0.1590 1.0528 0.3548 0.044 Uiso 1 1 calc R . .
H3B H 0.1448 1.0612 0.3934 0.044 Uiso 1 1 calc R . .
C4 C 0.17179(7) 1.1062(2) 0.41586(17) 0.0447(11) Uani 1 1 d . . .
H4A H 0.1852 1.0999 0.4098 0.054 Uiso 1 1 calc R . .
H4B H 0.1670 1.1494 0.4024 0.054 Uiso 1 1 calc R . .
C5 C 0.17211(8) 1.10523(19) 0.47019(16) 0.0452(11) Uani 1 1 d . . .
H5A H 0.1589 1.1157 0.4763 0.054 Uiso 1 1 calc R . .
H5B H 0.1813 1.1392 0.4862 0.054 Uiso 1 1 calc R . .
C6 C 0.17848(7) 1.03831(17) 0.49247(15) 0.0359(9) Uani 1 1 d . . .
H6A H 0.1780 1.0387 0.5277 0.043 Uiso 1 1 calc R . .
H6B H 0.1922 1.0296 0.4892 0.043 Uiso 1 1 calc R . .
C7 C 0.19590(5) 0.88078(16) 0.50667(12) 0.0218(7) Uani 1 1 d . . .
H7 H 0.1966 0.8338 0.5168 0.026 Uiso 1 1 calc R . .
C8 C 0.20385(5) 0.88303(19) 0.45903(13) 0.0276(8) Uani 1 1 d . . .
H8A H 0.1951 0.8575 0.4337 0.033 Uiso 1 1 calc R . .
H8B H 0.2039 0.9289 0.4476 0.033 Uiso 1 1 calc R . .
C9 C 0.22452(5) 0.8556(2) 0.46550(15) 0.0323(8) Uani 1 1 d . . .
H9A H 0.2293 0.8589 0.4343 0.039 Uiso 1 1 calc R . .
H9B H 0.2244 0.8088 0.4745 0.039 Uiso 1 1 calc R . .
C10 C 0.23836(6) 0.8930(2) 0.50519(15) 0.0339(9) Uani 1 1 d . . .
H10A H 0.2516 0.8731 0.5101 0.041 Uiso 1 1 calc R . .
H10B H 0.2394 0.9390 0.4948 0.041 Uiso 1 1 calc R . .
C11 C 0.23079(6) 0.89143(19) 0.55295(14) 0.0325(9) Uani 1 1 d . . .
H11A H 0.2395 0.9180 0.5776 0.039 Uiso 1 1 calc R . .
H11B H 0.2312 0.8458 0.5651 0.039 Uiso 1 1 calc R . .
C12 C 0.20985(5) 0.91750(18) 0.54751(14) 0.0277(8) Uani 1 1 d . . .
H12A H 0.2097 0.9648 0.5397 0.033 Uiso 1 1 calc R . .
H12B H 0.2052 0.9121 0.5788 0.033 Uiso 1 1 calc R . .
C13 C 0.16539(5) 0.92031(16) 0.55919(12) 0.0236(7) Uani 1 1 d . . .
H13 H 0.1758 0.9520 0.5736 0.028 Uiso 1 1 calc R . .
C14 C 0.14579(6) 0.95348(19) 0.56116(14) 0.0299(8) Uani 1 1 d . . .
H14A H 0.1443 0.9930 0.5403 0.036 Uiso 1 1 calc R . .
H14B H 0.1349 0.9232 0.5485 0.036 Uiso 1 1 calc R . .
C15 C 0.14490(7) 0.9725(2) 0.61356(15) 0.0384(10) Uani 1 1 d . . .
H15A H 0.1550 1.0062 0.6248 0.046 Uiso 1 1 calc R . .
H15B H 0.1319 0.9918 0.6145 0.046 Uiso 1 1 calc R . .
C16 C 0.14827(7) 0.9143(2) 0.64785(15) 0.0399(10) Uani 1 1 d . . .
H16A H 0.1372 0.8833 0.6394 0.048 Uiso 1 1 calc R . .
H16B H 0.1487 0.9294 0.6817 0.048 Uiso 1 1 calc R . .
C17 C 0.16741(7) 0.8793(2) 0.64480(14) 0.0378(10) Uani 1 1 d . . .
H17A H 0.1786 0.9084 0.6574 0.045 Uiso 1 1 calc R . .
H17B H 0.1686 0.8396 0.6655 0.045 Uiso 1 1 calc R . .
C18 C 0.16812(6) 0.85992(18) 0.59230(13) 0.0276(8) Uani 1 1 d . . .
H18A H 0.1577 0.8278 0.5806 0.033 Uiso 1 1 calc R . .
H18B H 0.1809 0.8391 0.5911 0.033 Uiso 1 1 calc R . .
C19 C 0.15923(5) 0.54634(17) 0.52593(12) 0.0243(7) Uani 1 1 d . . .
H19 H 0.1497 0.5704 0.5423 0.029 Uiso 1 1 calc R . .
C20 C 0.14682(6) 0.49994(18) 0.48923(13) 0.0292(8) Uani 1 1 d . . .
H20A H 0.1380 0.5260 0.4644 0.035 Uiso 1 1 calc R . .
H20B H 0.1555 0.4740 0.4722 0.035 Uiso 1 1 calc R . .
C21 C 0.13468(7) 0.4538(2) 0.51457(16) 0.0408(10) Uani 1 1 d . . .
H21A H 0.1253 0.4795 0.5297 0.049 Uiso 1 1 calc R . .
H21B H 0.1270 0.4241 0.4901 0.049 Uiso 1 1 calc R . .
C22 C 0.14772(8) 0.4134(2) 0.55375(16) 0.0450(11) Uani 1 1 d . . .
H22A H 0.1395 0.3849 0.5704 0.054 Uiso 1 1 calc R . .
H22B H 0.1564 0.3851 0.5385 0.054 Uiso 1 1 calc R . .
C23 C 0.15989(7) 0.4584(2) 0.59056(15) 0.0397(10) Uani 1 1 d . . .
H23A H 0.1687 0.4318 0.6150 0.048 Uiso 1 1 calc R . .
H23B H 0.1511 0.4835 0.6078 0.048 Uiso 1 1 calc R . .
C24 C 0.17224(6) 0.50632(18) 0.56668(14) 0.0334(9) Uani 1 1 d . . .
H24A H 0.1821 0.4817 0.5527 0.040 Uiso 1 1 calc R . .
H24B H 0.1793 0.5365 0.5918 0.040 Uiso 1 1 calc R . .
C25 C 0.19092(5) 0.64039(16) 0.54460(12) 0.0222(7) Uani 1 1 d . . .
H25A H 0.1977 0.6009 0.5609 0.027 Uiso 1 1 calc R . .
C26 C 0.20678(5) 0.68240(17) 0.52810(13) 0.0251(7) Uani 1 1 d . . .
H26A H 0.2125 0.6585 0.5032 0.030 Uiso 1 1 calc R . .
H26B H 0.2009 0.7235 0.5132 0.030 Uiso 1 1 calc R . .
C27 C 0.22292(6) 0.69832(19) 0.57209(15) 0.0321(8) Uani 1 1 d . . .
H27A H 0.2295 0.6573 0.5850 0.038 Uiso 1 1 calc R . .
H27B H 0.2328 0.7268 0.5614 0.038 Uiso 1 1 calc R . .
C28 C 0.21485(6) 0.73225(19) 0.61233(15) 0.0329(9) Uani 1 1 d . . .
H28A H 0.2100 0.7761 0.6009 0.040 Uiso 1 1 calc R . .
H28B H 0.2255 0.7382 0.6410 0.040 Uiso 1 1 calc R . .
C29 C 0.19828(6) 0.69346(19) 0.62761(14) 0.0315(8) Uani 1 1 d . . .
H29A H 0.1926 0.7193 0.6515 0.038 Uiso 1 1 calc R . .
H29B H 0.2036 0.6525 0.6438 0.038 Uiso 1 1 calc R . .
C30 C 0.18225(5) 0.67694(17) 0.58377(13) 0.0249(7) Uani 1 1 d . . .
H30A H 0.1759 0.7178 0.5697 0.030 Uiso 1 1 calc R . .
H30B H 0.1722 0.6494 0.5946 0.030 Uiso 1 1 calc R . .
C31 C 0.18591(5) 0.57156(16) 0.45246(12) 0.0230(7) Uani 1 1 d . . .
H31 H 0.1941 0.6077 0.4429 0.028 Uiso 1 1 calc R . .
C32 C 0.17405(6) 0.54612(18) 0.40439(13) 0.0280(8) Uani 1 1 d . . .
H32A H 0.1653 0.5812 0.3885 0.034 Uiso 1 1 calc R . .
H32B H 0.1658 0.5090 0.4111 0.034 Uiso 1 1 calc R . .
C33 C 0.18743(6) 0.52370(19) 0.36981(14) 0.0306(8) Uani 1 1 d . . .
H33A H 0.1794 0.5046 0.3401 0.037 Uiso 1 1 calc R . .
H33B H 0.1944 0.5621 0.3598 0.037 Uiso 1 1 calc R . .
C34 C 0.20242(7) 0.4730(2) 0.39366(16) 0.0385(10) Uani 1 1 d . . .
H34A H 0.1956 0.4324 0.4000 0.046 Uiso 1 1 calc R . .
H34B H 0.2114 0.4622 0.3711 0.046 Uiso 1 1 calc R . .
C35 C 0.21417(6) 0.4990(2) 0.44133(16) 0.0387(10) Uani 1 1 d . . .
H35A H 0.2220 0.5370 0.4345 0.046 Uiso 1 1 calc R . .
H35B H 0.2233 0.4647 0.4569 0.046 Uiso 1 1 calc R . .
C36 C 0.20070(6) 0.51955(19) 0.47630(14) 0.0318(8) Uani 1 1 d . . .
H36A H 0.2087 0.5375 0.5066 0.038 Uiso 1 1 calc R . .
H36B H 0.1936 0.4808 0.4851 0.038 Uiso 1 1 calc R . .
C37 C 0.08229(5) 0.56718(18) 0.39853(13) 0.0266(8) Uani 1 1 d . . .
H37 H 0.0742 0.6020 0.4104 0.032 Uiso 1 1 calc R . .
C38 C 0.06749(6) 0.5147(2) 0.37533(15) 0.0371(10) Uani 1 1 d . . .
H38A H 0.0588 0.5331 0.3463 0.045 Uiso 1 1 calc R . .
H38B H 0.0746 0.4771 0.3646 0.045 Uiso 1 1 calc R . .
C39 C 0.05511(7) 0.4910(2) 0.41197(17) 0.0490(12) Uani 1 1 d . . .
H39A H 0.0470 0.5276 0.4200 0.059 Uiso 1 1 calc R . .
H39B H 0.0462 0.4558 0.3969 0.059 Uiso 1 1 calc R . .
C40 C 0.06766(7) 0.4656(2) 0.45832(17) 0.0456(11) Uani 1 1 d . . .
H40A H 0.0745 0.4255 0.4510 0.055 Uiso 1 1 calc R . .
H40B H 0.0592 0.4540 0.4819 0.055 Uiso 1 1 calc R . .
C41 C 0.08263(6) 0.5164(2) 0.48098(15) 0.0368(9) Uani 1 1 d . . .
H41A H 0.0912 0.4974 0.5100 0.044 Uiso 1 1 calc R . .
H41B H 0.0757 0.5544 0.4919 0.044 Uiso 1 1 calc R . .
C42 C 0.09526(6) 0.53973(19) 0.44463(13) 0.0295(8) Uani 1 1 d . . .
H42A H 0.1044 0.5740 0.4600 0.035 Uiso 1 1 calc R . .
H42B H 0.1031 0.5026 0.4358 0.035 Uiso 1 1 calc R . .
C43 C 0.10773(5) 0.54911(17) 0.32041(13) 0.0237(7) Uani 1 1 d . . .
H43 H 0.1156 0.5763 0.3014 0.028 Uiso 1 1 calc R . .
C44 C 0.09454(6) 0.5067(2) 0.28219(14) 0.0328(9) Uani 1 1 d . . .
H44A H 0.0865 0.4775 0.2988 0.039 Uiso 1 1 calc R . .
H44B H 0.0855 0.5353 0.2597 0.039 Uiso 1 1 calc R . .
C45 C 0.10662(6) 0.4654(2) 0.25274(15) 0.0358(9) Uani 1 1 d . . .
H45A H 0.0977 0.4365 0.2302 0.043 Uiso 1 1 calc R . .
H45B H 0.1133 0.4946 0.2329 0.043 Uiso 1 1 calc R . .
C46 C 0.12174(7) 0.4240(2) 0.28576(15) 0.0378(10) Uani 1 1 d . . .
H46A H 0.1298 0.4002 0.2658 0.045 Uiso 1 1 calc R . .
H46B H 0.1150 0.3913 0.3030 0.045 Uiso 1 1 calc R . .
C47 C 0.13489(6) 0.46698(19) 0.32306(15) 0.0334(9) Uani 1 1 d . . .
H47A H 0.1424 0.4974 0.3059 0.040 Uiso 1 1 calc R . .
H47B H 0.1443 0.4392 0.3450 0.040 Uiso 1 1 calc R . .
C48 C 0.12260(6) 0.50630(18) 0.35329(14) 0.0291(8) Uani 1 1 d . . .
H48A H 0.1157 0.4759 0.3718 0.035 Uiso 1 1 calc R . .
H48B H 0.1313 0.5342 0.3770 0.035 Uiso 1 1 calc R . .
C49 C 0.07526(5) 0.64068(17) 0.30805(13) 0.0236(7) Uani 1 1 d . . .
H49 H 0.0683 0.6014 0.2921 0.028 Uiso 1 1 calc R . .
C50 C 0.08293(5) 0.67786(18) 0.26755(13) 0.0271(8) Uani 1 1 d . . .
H50A H 0.0896 0.7183 0.2812 0.032 Uiso 1 1 calc R . .
H50B H 0.0926 0.6504 0.2549 0.032 Uiso 1 1 calc R . .
C51 C 0.06615(6) 0.6955(2) 0.22572(14) 0.0352(9) Uani 1 1 d . . .
H51A H 0.0714 0.7218 0.2012 0.042 Uiso 1 1 calc R . .
H51B H 0.0605 0.6549 0.2096 0.042 Uiso 1 1 calc R . .
C52 C 0.05020(6) 0.7341(2) 0.24359(15) 0.0362(9) Uani 1 1 d . . .
H52A H 0.0391 0.7407 0.2162 0.043 Uiso 1 1 calc R . .
H52B H 0.0553 0.7776 0.2550 0.043 Uiso 1 1 calc R . .
C53 C 0.04300(6) 0.6989(2) 0.28507(15) 0.0368(9) Uani 1 1 d . . .
H53A H 0.0361 0.6584 0.2723 0.044 Uiso 1 1 calc R . .
H53B H 0.0336 0.7273 0.2978 0.044 Uiso 1 1 calc R . .
C54 C 0.05989(5) 0.68133(19) 0.32691(14) 0.0304(8) Uani 1 1 d . . .
H54A H 0.0660 0.7219 0.3421 0.036 Uiso 1 1 calc R . .
H54B H 0.0547 0.6563 0.3521 0.036 Uiso 1 1 calc R . .
C55 C 0.10182(6) 0.98110(17) 0.38687(14) 0.0312(8) Uani 1 1 d . . .
H55 H 0.1155 0.9922 0.3837 0.037 Uiso 1 1 calc R . .
C56 C 0.08928(8) 1.0383(2) 0.36273(17) 0.0462(12) Uani 1 1 d . . .
H56A H 0.0755 1.0314 0.3657 0.055 Uiso 1 1 calc R . .
H56B H 0.0899 1.0400 0.3276 0.055 Uiso 1 1 calc R . .
C57 C 0.09665(10) 1.1034(2) 0.3871(2) 0.0646(16) Uani 1 1 d . . .
H57A H 0.1101 1.1120 0.3817 0.078 Uiso 1 1 calc R . .
H57B H 0.0881 1.1394 0.3719 0.078 Uiso 1 1 calc R . .
C58 C 0.09667(9) 1.1018(2) 0.4411(2) 0.0640(16) Uani 1 1 d . . .
H58A H 0.0831 1.0971 0.4465 0.077 Uiso 1 1 calc R . .
H58B H 0.1019 1.1436 0.4560 0.077 Uiso 1 1 calc R . .
C59 C 0.10911(7) 1.0449(2) 0.46584(17) 0.0446(11) Uani 1 1 d . . .
H59A H 0.1083 1.0436 0.5009 0.053 Uiso 1 1 calc R . .
H59B H 0.1230 1.0520 0.4634 0.053 Uiso 1 1 calc R . .
C60 C 0.10207(6) 0.97943(19) 0.44191(14) 0.0327(9) Uani 1 1 d . . .
H60A H 0.1109 0.9440 0.4570 0.039 Uiso 1 1 calc R . .
H60B H 0.0887 0.9699 0.4477 0.039 Uiso 1 1 calc R . .
C61 C 0.07001(5) 0.88181(19) 0.34580(13) 0.0268(8) Uani 1 1 d . . .
H61 H 0.0689 0.8352 0.3348 0.032 Uiso 1 1 calc R . .
C62 C 0.05599(6) 0.9202(2) 0.30641(15) 0.0361(9) Uani 1 1 d . . .
H62A H 0.0563 0.9671 0.3154 0.043 Uiso 1 1 calc R . .
H62B H 0.0604 0.9161 0.2748 0.043 Uiso 1 1 calc R . .
C63 C 0.03496(6) 0.8946(2) 0.30083(16) 0.0425(11) Uani 1 1 d . . .
H63A H 0.0262 0.9224 0.2771 0.051 Uiso 1 1 calc R . .
H63B H 0.0344 0.8496 0.2876 0.051 Uiso 1 1 calc R . .
C64 C 0.02766(6) 0.8943(3) 0.34859(17) 0.0484(12) Uani 1 1 d . . .
H64A H 0.0145 0.8742 0.3437 0.058 Uiso 1 1 calc R . .
H64B H 0.0266 0.9398 0.3598 0.058 Uiso 1 1 calc R . .
C65 C 0.04156(6) 0.8562(3) 0.38713(17) 0.0432(11) Uani 1 1 d . . .
H65A H 0.0416 0.8097 0.3774 0.052 Uiso 1 1 calc R . .
H65B H 0.0369 0.8586 0.4185 0.052 Uiso 1 1 calc R . .
C66 C 0.06236(6) 0.8831(2) 0.39399(14) 0.0337(9) Uani 1 1 d . . .
H66A H 0.0711 0.8565 0.4187 0.040 Uiso 1 1 calc R . .
H66B H 0.0626 0.9286 0.4062 0.040 Uiso 1 1 calc R . .
C67 C 0.09988(5) 0.92116(18) 0.29169(13) 0.0264(8) Uani 1 1 d . . .
H67 H 0.0894 0.9533 0.2782 0.032 Uiso 1 1 calc R . .
C68 C 0.11948(6) 0.95350(19) 0.28811(14) 0.0310(8) Uani 1 1 d . . .
H68A H 0.1214 0.9930 0.3090 0.037 Uiso 1 1 calc R . .
H68B H 0.1304 0.9228 0.2998 0.037 Uiso 1 1 calc R . .
C69 C 0.11953(7) 0.9724(2) 0.23502(15) 0.0382(10) Uani 1 1 d . . .
H69A H 0.1094 1.0063 0.2247 0.046 Uiso 1 1 calc R . .
H69B H 0.1324 0.9914 0.2327 0.046 Uiso 1 1 calc R . .
C70 C 0.11552(6) 0.9142(2) 0.20060(15) 0.0369(9) Uani 1 1 d . . .
H70A H 0.1145 0.9295 0.1666 0.044 Uiso 1 1 calc R . .
H70B H 0.1266 0.8831 0.2078 0.044 Uiso 1 1 calc R . .
C71 C 0.09674(6) 0.8790(2) 0.20544(14) 0.0365(9) Uani 1 1 d . . .
H71A H 0.0954 0.8389 0.1853 0.044 Uiso 1 1 calc R . .
H71B H 0.0854 0.9076 0.1930 0.044 Uiso 1 1 calc R . .
C72 C 0.09647(6) 0.86066(18) 0.25855(13) 0.0283(8) Uani 1 1 d . . .
H72A H 0.1068 0.8279 0.2698 0.034 Uiso 1 1 calc R . .
H72B H 0.0837 0.8408 0.2607 0.034 Uiso 1 1 calc R . .
C73 C 0.16795(5) 0.83619(17) 0.28692(12) 0.0236(7) Uani 1 1 d . . .
H73 H 0.1547 0.8567 0.2838 0.028 Uiso 1 1 calc R . .
C74 C 0.18167(6) 0.88044(18) 0.32190(14) 0.0299(8) Uani 1 1 d . . .
H74A H 0.1953 0.8648 0.3247 0.036 Uiso 1 1 calc R . .
H74B H 0.1782 0.8785 0.3547 0.036 Uiso 1 1 calc R . .
C75 C 0.18019(6) 0.95151(19) 0.30345(15) 0.0350(9) Uani 1 1 d . . .
H75A H 0.1667 0.9678 0.3022 0.042 Uiso 1 1 calc R . .
H75B H 0.1892 0.9794 0.3265 0.042 Uiso 1 1 calc R . .
C76 C 0.18535(6) 0.9563(2) 0.25336(16) 0.0383(10) Uani 1 1 d . . .
H76A H 0.1993 0.9444 0.2553 0.046 Uiso 1 1 calc R . .
H76B H 0.1836 1.0020 0.2415 0.046 Uiso 1 1 calc R . .
C77 C 0.17251(6) 0.9111(2) 0.21755(15) 0.0374(9) Uani 1 1 d . . .
H77A H 0.1770 0.9124 0.1859 0.045 Uiso 1 1 calc R . .
H77B H 0.1589 0.9273 0.2121 0.045 Uiso 1 1 calc R . .
C78 C 0.17292(6) 0.84001(19) 0.23540(14) 0.0322(8) Uani 1 1 d . . .
H78A H 0.1861 0.8212 0.2360 0.039 Uiso 1 1 calc R . .
H78B H 0.1633 0.8138 0.2125 0.039 Uiso 1 1 calc R . .
C79 C 0.18960(5) 0.71344(17) 0.33170(12) 0.0222(7) Uani 1 1 d . . .
H79 H 0.1867 0.6665 0.3377 0.027 Uiso 1 1 calc R . .
C80 C 0.20169(5) 0.73845(18) 0.37986(12) 0.0244(7) Uani 1 1 d . . .
H80A H 0.2052 0.7848 0.3761 0.029 Uiso 1 1 calc R . .
H80B H 0.1938 0.7360 0.4058 0.029 Uiso 1 1 calc R . .
C81 C 0.22035(5) 0.69770(19) 0.39474(13) 0.0274(8) Uani 1 1 d . . .
H81A H 0.2282 0.7158 0.4252 0.033 Uiso 1 1 calc R . .
H81B H 0.2168 0.6522 0.4014 0.033 Uiso 1 1 calc R . .
C82 C 0.23257(6) 0.6976(2) 0.35527(14) 0.0336(9) Uani 1 1 d . . .
H82A H 0.2442 0.6695 0.3654 0.040 Uiso 1 1 calc R . .
H82B H 0.2372 0.7426 0.3506 0.040 Uiso 1 1 calc R . .
C83 C 0.22069(6) 0.6723(2) 0.30718(14) 0.0341(9) Uani 1 1 d . . .
H83A H 0.2172 0.6260 0.3111 0.041 Uiso 1 1 calc R . .
H83B H 0.2288 0.6746 0.2815 0.041 Uiso 1 1 calc R . .
C84 C 0.20206(5) 0.7126(2) 0.29143(13) 0.0290(8) Uani 1 1 d . . .
H84A H 0.1943 0.6938 0.2612 0.035 Uiso 1 1 calc R . .
H84B H 0.2056 0.7580 0.2842 0.035 Uiso 1 1 calc R . .
C85 C 0.15405(5) 0.70526(17) 0.25833(12) 0.0222(7) Uani 1 1 d . . .
H85 H 0.1620 0.7138 0.2327 0.027 Uiso 1 1 calc R . .
C86 C 0.13324(5) 0.72963(18) 0.23772(13) 0.0265(7) Uani 1 1 d . . .
H86A H 0.1246 0.7199 0.2612 0.032 Uiso 1 1 calc R . .
H86B H 0.1335 0.7776 0.2331 0.032 Uiso 1 1 calc R . .
C87 C 0.12518(6) 0.6967(2) 0.18898(14) 0.0336(9) Uani 1 1 d . . .
H87A H 0.1116 0.7115 0.1772 0.040 Uiso 1 1 calc R . .
H87B H 0.1331 0.7102 0.1647 0.040 Uiso 1 1 calc R . .
C88 C 0.12548(6) 0.6229(2) 0.19318(14) 0.0348(9) Uani 1 1 d . . .
H88A H 0.1215 0.6034 0.1603 0.042 Uiso 1 1 calc R . .
H88B H 0.1159 0.6089 0.2134 0.042 Uiso 1 1 calc R . .
C89 C 0.14601(6) 0.5975(2) 0.21640(14) 0.0326(9) Uani 1 1 d . . .
H89A H 0.1454 0.5497 0.2215 0.039 Uiso 1 1 calc R . .
H89B H 0.1552 0.6056 0.1938 0.039 Uiso 1 1 calc R . .
C90 C 0.15386(5) 0.63093(17) 0.26547(13) 0.0256(7) Uani 1 1 d . . .
H90A H 0.1455 0.6197 0.2892 0.031 Uiso 1 1 calc R . .
H90B H 0.1673 0.6153 0.2786 0.031 Uiso 1 1 calc R . .
C91 C 0.09814(6) 0.82799(18) 0.56744(13) 0.0280(8) Uani 1 1 d . . .
H91 H 0.1115 0.8483 0.5729 0.034 Uiso 1 1 calc R . .
C92 C 0.08490(7) 0.8754(2) 0.53368(15) 0.0363(9) Uani 1 1 d . . .
H92A H 0.0891 0.8773 0.5017 0.044 Uiso 1 1 calc R . .
H92B H 0.0712 0.8592 0.5281 0.044 Uiso 1 1 calc R . .
C93 C 0.08576(7) 0.9438(2) 0.55581(17) 0.0443(11) Uani 1 1 d . . .
H93A H 0.0769 0.9734 0.5337 0.053 Uiso 1 1 calc R . .
H93B H 0.0992 0.9612 0.5595 0.053 Uiso 1 1 calc R . .
C94 C 0.07960(7) 0.9424(2) 0.60596(17) 0.0458(11) Uani 1 1 d . . .
H94A H 0.0808 0.9868 0.6203 0.055 Uiso 1 1 calc R . .
H94B H 0.0657 0.9287 0.6020 0.055 Uiso 1 1 calc R . .
C95 C 0.09240(7) 0.8952(2) 0.64011(16) 0.0433(11) Uani 1 1 d . . .
H95A H 0.0876 0.8926 0.6713 0.052 Uiso 1 1 calc R . .
H95B H 0.1060 0.9120 0.6473 0.052 Uiso 1 1 calc R . .
C96 C 0.09234(7) 0.8264(2) 0.61792(15) 0.0377(9) Uani 1 1 d . . .
H96A H 0.0791 0.8072 0.6149 0.045 Uiso 1 1 calc R . .
H96B H 0.1016 0.7982 0.6400 0.045 Uiso 1 1 calc R . .
C97 C 0.07701(5) 0.70750(19) 0.51656(13) 0.0277(8) Uani 1 1 d . . .
H97 H 0.0803 0.6629 0.5058 0.033 Uiso 1 1 calc R . .
C98 C 0.06404(6) 0.7379(2) 0.47149(14) 0.0314(8) Uani 1 1 d . . .
H98A H 0.0718 0.7434 0.4454 0.038 Uiso 1 1 calc R . .
H98B H 0.0596 0.7818 0.4800 0.038 Uiso 1 1 calc R . .
C99 C 0.04612(6) 0.6948(2) 0.45278(15) 0.0359(9) Uani 1 1 d . . .
H99A H 0.0376 0.7168 0.4250 0.043 Uiso 1 1 calc R . .
H99B H 0.0505 0.6527 0.4410 0.043 Uiso 1 1 calc R . .
C100 C 0.03434(6) 0.6817(3) 0.49289(17) 0.0437(11) Uani 1 1 d . . .
H10C H 0.0288 0.7234 0.5025 0.052 Uiso 1 1 calc R . .
H10D H 0.0233 0.6520 0.4803 0.052 Uiso 1 1 calc R . .
C101 C 0.04713(6) 0.6512(3) 0.53697(17) 0.0464(11) Uani 1 1 d . . .
H10E H 0.0518 0.6080 0.5279 0.056 Uiso 1 1 calc R . .
H10F H 0.0393 0.6443 0.5628 0.056 Uiso 1 1 calc R . .
C102 C 0.06478(6) 0.6952(2) 0.55655(15) 0.0400(10) Uani 1 1 d . . .
H10G H 0.0731 0.6741 0.5851 0.048 Uiso 1 1 calc R . .
H10H H 0.0601 0.7375 0.5674 0.048 Uiso 1 1 calc R . .
C103 C 0.11178(5) 0.69573(18) 0.59051(12) 0.0251(7) Uani 1 1 d . . .
H103 H 0.1032 0.7010 0.6153 0.030 Uiso 1 1 calc R . .
C104 C 0.13225(6) 0.71790(19) 0.61550(14) 0.0291(8) Uani 1 1 d . . .
H10I H 0.1415 0.7118 0.5929 0.035 Uiso 1 1 calc R . .
H10J H 0.1320 0.7650 0.6235 0.035 Uiso 1 1 calc R . .
C105 C 0.13928(7) 0.6787(2) 0.66225(15) 0.0374(10) Uani 1 1 d . . .
H10K H 0.1528 0.6918 0.6767 0.045 Uiso 1 1 calc R . .
H10L H 0.1308 0.6888 0.6862 0.045 Uiso 1 1 calc R . .
C106 C 0.13873(7) 0.6055(2) 0.65231(15) 0.0375(9) Uani 1 1 d . . .
H10M H 0.1487 0.5946 0.6325 0.045 Uiso 1 1 calc R . .
H10N H 0.1421 0.5817 0.6837 0.045 Uiso 1 1 calc R . .
C107 C 0.11880(7) 0.5827(2) 0.62556(15) 0.0379(10) Uani 1 1 d . . .
H10O H 0.1092 0.5874 0.6473 0.045 Uiso 1 1 calc R . .
H10P H 0.1195 0.5358 0.6172 0.045 Uiso 1 1 calc R . .
C108 C 0.11187(6) 0.62197(19) 0.57883(14) 0.0308(8) Uani 1 1 d . . .
H10Q H 0.0985 0.6078 0.5635 0.037 Uiso 1 1 calc R . .
H10R H 0.1207 0.6136 0.5555 0.037 Uiso 1 1 calc R . .
B1 B 0.20820(6) 0.25984(19) 0.33270(16) 0.0255(8) Uani 1 1 d . . .
C110 C 0.21142(5) 0.31300(17) 0.29109(14) 0.0263(8) Uani 1 1 d . . .
C111 C 0.22873(6) 0.31460(18) 0.27229(14) 0.0288(8) Uani 1 1 d . . .
H111 H 0.2378 0.2796 0.2799 0.035 Uiso 1 1 calc R . .
C112 C 0.23320(6) 0.36536(18) 0.24292(14) 0.0300(8) Uani 1 1 d . . .
C113 C 0.22034(6) 0.41704(19) 0.23076(14) 0.0325(9) Uani 1 1 d . . .
H113 H 0.2234 0.4523 0.2113 0.039 Uiso 1 1 calc R . .
C114 C 0.20283(6) 0.41594(18) 0.24780(13) 0.0300(8) Uani 1 1 d . . .
C115 C 0.19851(6) 0.36536(18) 0.27720(13) 0.0271(8) Uani 1 1 d . . .
H115 H 0.1864 0.3662 0.2883 0.033 Uiso 1 1 calc R . .
C116 C 0.25240(7) 0.3663(2) 0.22646(17) 0.0413(10) Uani 1 1 d . . .
C117 C 0.18879(7) 0.4713(2) 0.23393(15) 0.0396(10) Uani 1 1 d . . .
C118 C 0.22087(5) 0.28754(17) 0.38505(14) 0.0270(8) Uani 1 1 d . . .
C119 C 0.23683(6) 0.33060(18) 0.38746(15) 0.0313(8) Uani 1 1 d . . .
H119 H 0.2408 0.3428 0.3579 0.038 Uiso 1 1 calc R . .
C120 C 0.24700(6) 0.35591(19) 0.43100(16) 0.0351(9) Uani 1 1 d . . .
C121 C 0.24152(6) 0.3410(2) 0.47484(16) 0.0377(10) Uani 1 1 d . . .
H121 H 0.2482 0.3594 0.5046 0.045 Uiso 1 1 calc R . .
C122 C 0.22603(6) 0.2984(2) 0.47425(15) 0.0349(9) Uani 1 1 d . . .
C123 C 0.21623(6) 0.27133(18) 0.43064(14) 0.0300(8) Uani 1 1 d . . .
H123 H 0.2060 0.2408 0.4317 0.036 Uiso 1 1 calc R . .
C124 C 0.26314(8) 0.4032(3) 0.4296(2) 0.0557(14) Uani 1 1 d . . .
C125 C 0.21847(8) 0.2871(3) 0.52026(17) 0.0507(12) Uani 1 1 d . . .
C126 C 0.18474(5) 0.25425(17) 0.33529(13) 0.0247(7) Uani 1 1 d . . .
C127 C 0.17605(5) 0.29106(18) 0.36784(14) 0.0278(8) Uani 1 1 d . . .
H127 H 0.1839 0.3217 0.3885 0.033 Uiso 1 1 calc R . .
C128 C 0.15644(6) 0.28460(18) 0.37117(14) 0.0284(8) Uani 1 1 d . . .
C129 C 0.14433(6) 0.24230(19) 0.34007(14) 0.0300(8) Uani 1 1 d . . .
H129 H 0.1309 0.2378 0.3419 0.036 Uiso 1 1 calc R . .
C130 C 0.15230(6) 0.20708(19) 0.30647(14) 0.0300(8) Uani 1 1 d . . .
C131 C 0.17218(6) 0.21215(19) 0.30443(14) 0.0300(8) Uani 1 1 d . . .
H131 H 0.1773 0.1863 0.2815 0.036 Uiso 1 1 calc R . .
C132 C 0.13994(7) 0.1604(2) 0.27244(16) 0.0426(10) Uani 1 1 d . . .
C133 C 0.14897(7) 0.3172(2) 0.41138(17) 0.0388(10) Uani 1 1 d . . .
C134 C 0.21641(6) 0.18721(17) 0.32087(14) 0.0274(8) Uani 1 1 d . . .
C135 C 0.22275(6) 0.14233(18) 0.35816(14) 0.0330(9) Uani 1 1 d . . .
H135 H 0.2225 0.1546 0.3909 0.040 Uiso 1 1 calc R . .
C136 C 0.22941(7) 0.08022(19) 0.34913(15) 0.0393(10) Uani 1 1 d . . .
C137 C 0.23043(7) 0.0614(2) 0.30137(16) 0.0388(10) Uani 1 1 d . . .
H137 H 0.2352 0.0194 0.2949 0.047 Uiso 1 1 calc R . .
C138 C 0.22442(6) 0.10490(18) 0.26400(14) 0.0302(8) Uani 1 1 d . . .
C139 C 0.21719(6) 0.16601(18) 0.27336(14) 0.0288(8) Uani 1 1 d . . .
H139 H 0.2126 0.1944 0.2467 0.035 Uiso 1 1 calc R . .
C140 C 0.23563(10) 0.0333(2) 0.38968(19) 0.0592(15) Uani 1 1 d . . .
C141 C 0.22625(7) 0.0851(2) 0.21291(16) 0.0360(9) Uani 1 1 d . . .
B2 B 0.03699(7) 0.2535(2) 0.51451(17) 0.0339(9) Uani 1 1 d . . .
C142 C 0.05746(6) 0.2594(2) 0.49338(16) 0.0371(9) Uani 1 1 d . . .
C143 C 0.05892(7) 0.2785(2) 0.44626(18) 0.0443(11) Uani 1 1 d . . .
H143 H 0.0472 0.2878 0.4236 0.053 Uiso 1 1 calc R . .
C144 C 0.07682(8) 0.2845(2) 0.43110(19) 0.0496(12) Uani 1 1 d . . .
C145 C 0.09418(8) 0.2731(2) 0.46307(19) 0.0480(12) Uani 1 1 d . . .
H145 H 0.1064 0.2790 0.4534 0.058 Uiso 1 1 calc R . .
C146 C 0.09309(6) 0.2525(2) 0.51010(18) 0.0452(11) Uani 1 1 d . . .
C147 C 0.07514(6) 0.2457(2) 0.52425(16) 0.0418(10) Uani 1 1 d . . .
H147 H 0.0749 0.2309 0.5564 0.050 Uiso 1 1 calc R . .
C148 C 0.07771(12) 0.3056(4) 0.3806(3) 0.079(2) Uani 1 1 d . . .
C149 C 0.11134(8) 0.2380(4) 0.5456(2) 0.077(2) Uani 1 1 d . . .
C150 C 0.01820(6) 0.2680(2) 0.47081(16) 0.0393(10) Uani 1 1 d . . .
C151 C 0.01513(7) 0.3317(3) 0.4527(2) 0.0517(12) Uani 1 1 d . . .
H151 H 0.0237 0.3654 0.4673 0.062 Uiso 1 1 calc R . .
C152 C 0.00012(8) 0.3478(3) 0.4145(2) 0.0612(15) Uani 1 1 d . . .
C153 C -0.01262(8) 0.2996(4) 0.3919(2) 0.0652(16) Uani 1 1 d . . .
H153 H -0.0227 0.3097 0.3648 0.078 Uiso 1 1 calc R . .
C154 C -0.01022(8) 0.2373(3) 0.4099(2) 0.0584(15) Uani 1 1 d . . .
C155 C 0.00467(7) 0.2220(2) 0.44904(18) 0.0457(11) Uani 1 1 d . . .
H155 H 0.0056 0.1785 0.4613 0.055 Uiso 1 1 calc R . .
C156 C -0.00216(12) 0.4163(5) 0.3969(4) 0.108(3) Uani 1 1 d . . .
C157 C -0.02411(11) 0.1846(4) 0.3888(3) 0.099(3) Uani 1 1 d . . .
C158 C 0.03675(6) 0.3081(2) 0.55747(15) 0.0355(9) Uani 1 1 d . . .
C159 C 0.05112(6) 0.3564(2) 0.57072(15) 0.0362(9) Uani 1 1 d . . .
H159 H 0.0621 0.3570 0.5549 0.043 Uiso 1 1 calc R . .
C160 C 0.04996(7) 0.4035(2) 0.60624(15) 0.0376(10) Uani 1 1 d . . .
C161 C 0.03423(7) 0.4046(2) 0.63012(16) 0.0424(11) Uani 1 1 d . . .
H161 H 0.0333 0.4370 0.6540 0.051 Uiso 1 1 calc R . .
C162 C 0.01981(6) 0.3572(2) 0.61821(15) 0.0400(10) Uani 1 1 d . . .
C163 C 0.02084(7) 0.3108(2) 0.58230(16) 0.0399(10) Uani 1 1 d . . .
H163 H 0.0105 0.2800 0.5742 0.048 Uiso 1 1 calc R . .
C164 C 0.06559(8) 0.4533(2) 0.61836(18) 0.0486(12) Uani 1 1 d . . .
C165 C 0.00300(8) 0.3567(3) 0.64431(19) 0.0553(13) Uani 1 1 d . . .
C166 C 0.03617(6) 0.1785(2) 0.53536(16) 0.0346(9) Uani 1 1 d . . .
C167 C 0.03536(6) 0.1613(2) 0.58372(16) 0.0382(9) Uani 1 1 d . . .
H167 H 0.0359 0.1949 0.6074 0.046 Uiso 1 1 calc R . .
C168 C 0.03381(7) 0.0968(2) 0.59802(17) 0.0431(10) Uani 1 1 d . . .
C169 C 0.03317(6) 0.0456(2) 0.56513(18) 0.0435(11) Uani 1 1 d . . .
H169 H 0.0319 0.0016 0.5749 0.052 Uiso 1 1 calc R . .
C170 C 0.03446(6) 0.0611(2) 0.51745(17) 0.0411(10) Uani 1 1 d . . .
C171 C 0.03637(6) 0.1256(2) 0.50348(16) 0.0373(9) Uani 1 1 d . . .
H171 H 0.0379 0.1343 0.4709 0.045 Uiso 1 1 calc R . .
C172 C 0.03328(9) 0.0804(3) 0.6499(2) 0.0577(14) Uani 1 1 d . . .
C173 C 0.03289(8) 0.0083(2) 0.4801(2) 0.0533(13) Uani 1 1 d . . .
C200 C 0.06926(16) 0.6980(7) 0.7338(4) 0.152(5) Uani 1 1 d . . .
H20C H 0.0593 0.7332 0.7310 0.182 Uiso 1 1 calc R A 1
H20D H 0.0694 0.6750 0.7651 0.182 Uiso 1 1 calc R A 1
Cl1 Cl 0.09177(4) 0.73247(16) 0.73491(10) 0.1381(10) Uani 1 1 d . B .
Cl2 Cl 0.06245(5) 0.64298(19) 0.68599(10) 0.1080(11) Uani 0.75 1 d P B 1
Cl2A Cl 0.0548(3) 0.6230(12) 0.7236(8) 0.278(15) Uani 0.25 1 d P B 2
C300 C 0.1726(3) 0.2175(7) 0.5838(8) 0.104(13) Uani 0.25 1 d PD C 1
H30C H 0.1859 0.2071 0.5781 0.125 Uiso 0.25 1 calc PR C 1
H30D H 0.1655 0.2380 0.5535 0.125 Uiso 0.25 1 calc PR C 1
Cl3 Cl 0.16090(9) 0.1421(2) 0.59059(18) 0.0584(13) Uani 0.25 1 d PD C 1
Cl4 Cl 0.1753(2) 0.2777(5) 0.6297(4) 0.110(4) Uani 0.25 1 d PD C 1
C400 C 0.2301(2) 0.3384(5) 0.6708(9) 0.057(6) Uiso 0.25 1 d PD D 2
H40C H 0.2416 0.3442 0.6974 0.068 Uiso 0.25 1 calc PR D 2
H40D H 0.2344 0.3455 0.6393 0.068 Uiso 0.25 1 calc PR D 2
Cl5 Cl 0.22096(10) 0.2599(4) 0.6728(2) 0.0723(17) Uani 0.25 1 d PD D 2
Cl6 Cl 0.21224(11) 0.3948(4) 0.6773(3) 0.096(2) Uani 0.25 1 d PD D 2
C401 C 0.20486(13) 0.2841(7) 0.6548(5) 0.126(6) Uiso 0.50 1 d PG E 3
C402 C 0.20805(16) 0.2190(7) 0.6445(5) 0.117(6) Uiso 0.50 1 d PG E 3
H402 H 0.2208 0.2009 0.6528 0.140 Uiso 0.50 1 calc PR E 3
C403 C 0.1925(2) 0.1802(5) 0.6219(6) 0.178(10) Uiso 0.50 1 d PG E 3
H403 H 0.1947 0.1357 0.6148 0.214 Uiso 0.50 1 calc PR E 3
C404 C 0.17385(19) 0.2066(6) 0.6096(5) 0.167(11) Uiso 0.50 1 d PG E 3
H404 H 0.1633 0.1802 0.5942 0.201 Uiso 0.50 1 calc PR E 3
C405 C 0.17066(12) 0.2718(6) 0.6199(4) 0.026(2) Uiso 0.50 1 d PG E 3
H405 H 0.1579 0.2899 0.6116 0.032 Uiso 0.50 1 calc PR E 3
C406 C 0.18617(15) 0.3106(5) 0.6425(4) 0.088(5) Uiso 0.50 1 d PG E 3
H406 H 0.1840 0.3551 0.6496 0.106 Uiso 0.50 1 calc PR E 3
C407 C 0.2229(2) 0.3205(8) 0.6711(6) 0.084(4) Uiso 0.50 1 d P E 3
H40E H 0.2279 0.3111 0.7057 0.126 Uiso 0.50 1 calc PR E 3
H40F H 0.2203 0.3674 0.6669 0.126 Uiso 0.50 1 calc PR E 3
H40G H 0.2327 0.3074 0.6518 0.126 Uiso 0.50 1 calc PR E 3
C501 C 0.0427(2) 0.8923(9) 0.7638(5) 0.117(8) Uiso 0.50 1 d PGD F 1
C502 C 0.0256(2) 0.9269(8) 0.7651(5) 0.148(10) Uiso 0.50 1 d PG F 1
H502 H 0.0200 0.9534 0.7382 0.177 Uiso 0.50 1 calc PR F 1
C503 C 0.01688(19) 0.9228(8) 0.8059(6) 0.108(6) Uiso 0.50 1 d PG F 1
H503 H 0.0052 0.9465 0.8068 0.130 Uiso 0.50 1 calc PR F 1
C504 C 0.0252(2) 0.8841(9) 0.8453(5) 0.167(12) Uiso 0.50 1 d PG F 1
H504 H 0.0192 0.8813 0.8731 0.200 Uiso 0.50 1 calc PR F 1
C505 C 0.0423(2) 0.8495(8) 0.8439(5) 0.151(10) Uiso 0.50 1 d PG F 1
H505 H 0.0480 0.8230 0.8709 0.182 Uiso 0.50 1 calc PR F 1
C506 C 0.05107(18) 0.8536(7) 0.8032(5) 0.112(6) Uiso 0.50 1 d PGD F 1
H506 H 0.0628 0.8300 0.8023 0.135 Uiso 0.50 1 calc PR F 1
C507 C 0.0552(3) 0.9067(13) 0.7264(8) 0.134(9) Uiso 0.50 1 d PD F 1
H50C H 0.0470 0.9237 0.6966 0.202 Uiso 0.50 1 calc PR F 1
H50D H 0.0617 0.8664 0.7187 0.202 Uiso 0.50 1 calc PR F 1
H50E H 0.0652 0.9392 0.7395 0.202 Uiso 0.50 1 calc PR F 1
C500 C 0.0365(3) 0.9095(10) 0.7603(7) 0.24(2) Uani 0.50 1 d PD G 2
H50F H 0.0262 0.8866 0.7372 0.292 Uiso 0.50 1 calc PR G 2
H50G H 0.0357 0.9567 0.7522 0.292 Uiso 0.50 1 calc PR G 2
Cl7 Cl 0.0322(2) 0.8984(7) 0.8213(6) 0.355(10) Uani 0.50 1 d PD G 2
Cl8 Cl 0.05957(18) 0.8797(6) 0.7531(4) 0.245(5) Uani 0.50 1 d PD G 2
C600 C 0.0000 0.7551(12) 0.7500 0.142(11) Uiso 0.50 2 d SPD . .
H60C H -0.0015 0.7831 0.7781 0.170 Uiso 0.25 1 calc PR . .
H60D H 0.0015 0.7831 0.7219 0.170 Uiso 0.25 1 calc PR . .
Cl9 Cl 0.01923(14) 0.7006(10) 0.7650(7) 0.479(13) Uani 0.50 1 d PD . .
C700 C 0.0003(4) 0.5397(18) 0.4853(16) 0.053(10) Uiso 0.13 1 d PD . .
H70C H 0.0004 0.5474 0.4503 0.063 Uiso 0.13 1 calc PR . .
H70D H -0.0002 0.5829 0.5010 0.063 Uiso 0.13 1 calc PR . .
Cl10 Cl -0.02132(15) 0.4968(6) 0.4898(5) 0.143(4) Uani 0.25 1 d PD . .
C800 C 0.0074(3) 0.510(2) 0.7472(17) 0.116(14) Uiso 0.25 1 d PD . .
H80C H 0.0081 0.5533 0.7632 0.139 Uiso 0.25 1 calc PR . .
H80D H 0.0085 0.4793 0.7750 0.139 Uiso 0.25 1 calc PR . .
Cl11 Cl 0.03477(18) 0.5084(6) 0.7493(3) 0.136(5) Uani 0.25 1 d PD . .
Cl12 Cl -0.0204(3) 0.5090(18) 0.7367(9) 0.38(2) Uani 0.25 1 d PD . .

loop_
_atom_site_aniso_label
_atom_site_aniso_U_11
_atom_site_aniso_U_22
_atom_site_aniso_U_33
_atom_site_aniso_U_23
_atom_site_aniso_U_13
_atom_site_aniso_U_12
Rh1 0.01983(13) 0.01671(12) 0.01806(13) -0.00150(9) 0.00222(10) -0.00206(9)
Rh2 0.01969(13) 0.01731(12) 0.01699(12) 0.00174(9) 0.00367(10) 0.00027(9)
Rh3 0.01922(13) 0.01919(12) 0.01742(13) -0.00286(9) 0.00387(10) -0.00290(9)
Rh4 0.01892(13) 0.01874(12) 0.01949(13) 0.00081(9) 0.00227(10) 0.00172(9)
Rh5 0.01968(12) 0.01888(12) 0.01592(11) 0.00081(10) 0.00571(9) -0.00008(10)
Rh6 0.02124(12) 0.02061(12) 0.01695(11) -0.00199(10) 0.00666(9) -0.00128(10)
P1 0.0239(4) 0.0167(4) 0.0183(4) -0.0003(3) 0.0014(3) -0.0028(3)
P2 0.0233(4) 0.0170(4) 0.0163(4) 0.0006(3) 0.0034(3) 0.0009(3)
P3 0.0208(4) 0.0216(4) 0.0190(4) -0.0026(3) 0.0035(3) -0.0039(3)
P4 0.0236(5) 0.0223(4) 0.0229(5) 0.0009(3) 0.0033(4) 0.0047(3)
P5 0.0183(4) 0.0217(4) 0.0158(4) 0.0016(3) 0.0043(3) -0.0002(3)
P6 0.0215(4) 0.0269(4) 0.0183(4) -0.0015(4) 0.0071(3) -0.0005(4)
F1 0.075(2) 0.0431(16) 0.131(3) 0.0070(18) 0.076(2) 0.0103(15)
F2 0.0411(17) 0.078(2) 0.114(3) -0.032(2) 0.0320(18) -0.0254(16)
F3 0.074(2) 0.138(3) 0.064(2) 0.031(2) 0.0425(19) -0.006(2)
F4 0.074(2) 0.0265(13) 0.071(2) -0.0049(13) 0.0057(16) 0.0094(13)
F5 0.091(2) 0.080(2) 0.0273(14) 0.0140(14) 0.0041(14) 0.0419(18)
F6 0.0483(16) 0.0552(17) 0.0515(16) 0.0042(13) 0.0055(13) 0.0220(13)
F7 0.100(3) 0.064(2) 0.179(5) 0.039(3) -0.007(3) -0.045(2)
F8 0.075(3) 0.111(3) 0.142(4) -0.017(3) 0.048(3) -0.044(2)
F9 0.192(5) 0.228(6) 0.068(3) -0.018(3) 0.004(3) -0.180(5)
F10 0.095(3) 0.154(4) 0.055(2) 0.023(2) 0.040(2) 0.061(3)
F11 0.121(3) 0.107(3) 0.0446(18) 0.0049(19) 0.0200(19) -0.059(3)
F12 0.078(2) 0.085(2) 0.0311(14) -0.0014(15) 0.0023(14) 0.0015(18)
F13 0.0621(19) 0.0566(18) 0.084(2) -0.0409(16) 0.0394(17) -0.0169(15)
F14 0.112(3) 0.0610(19) 0.0476(17) 0.0088(15) 0.0437(18) 0.0188(19)
F15 0.0406(16) 0.079(2) 0.071(2) -0.0103(17) 0.0242(15) 0.0152(15)
F16 0.079(2) 0.0334(14) 0.0436(15) -0.0063(11) -0.0087(14) -0.0103(13)
F17 0.076(2) 0.0535(17) 0.0358(14) 0.0005(12) -0.0179(14) -0.0016(15)
F18 0.061(2) 0.106(3) 0.069(2) -0.0347(19) 0.0204(17) -0.0531(19)
F19 0.098(4) 0.313(9) 0.305(9) 0.273(8) -0.077(5) -0.046(5)
F20 0.413(11) 0.087(3) 0.055(2) 0.033(2) 0.075(4) 0.110(5)
F21 0.245(6) 0.0339(18) 0.062(2) 0.0155(16) 0.012(3) 0.006(3)
F22 0.165(4) 0.0378(16) 0.0434(17) 0.0070(13) 0.050(2) 0.0121(19)
F23 0.0465(18) 0.109(3) 0.064(2) -0.0274(19) 0.0265(15) 0.0013(17)
F24 0.0618(18) 0.0572(17) 0.0424(15) -0.0142(13) 0.0199(13) -0.0240(14)
F25 0.119(4) 0.251(7) 0.075(3) 0.065(4) 0.041(3) 0.019(4)
F26 0.259(7) 0.084(3) 0.082(3) 0.018(2) 0.102(4) 0.045(4)
F27 0.146(4) 0.095(3) 0.173(5) 0.063(3) 0.102(4) 0.021(3)
F28 0.034(2) 0.539(14) 0.073(3) -0.030(5) 0.003(2) 0.044(4)
F29 0.210(6) 0.195(6) 0.076(3) -0.002(3) -0.049(3) -0.118(5)
F30 0.050(2) 0.162(5) 0.225(6) 0.109(5) -0.036(3) -0.011(3)
F31 0.58(2) 0.072(4) 0.186(8) 0.039(5) -0.059(10) 0.072(7)
F32 0.098(4) 0.225(8) 0.394(13) 0.213(9) 0.057(6) -0.012(4)
F33 0.057(3) 0.115(4) 0.302(8) 0.115(5) -0.018(4) 0.008(2)
F34 0.124(5) 0.122(5) 0.210(7) -0.026(4) -0.020(5) -0.056(4)
F35 0.090(3) 0.137(4) 0.159(5) -0.037(4) -0.056(3) 0.009(3)
F36 0.075(3) 0.161(5) 0.309(8) -0.175(6) -0.030(4) 0.024(3)
F37 0.145(4) 0.127(4) 0.141(4) 0.079(3) -0.044(3) -0.084(3)
F38 0.055(3) 0.100(4) 0.460(13) -0.120(6) -0.024(5) -0.015(3)
F39 0.316(8) 0.234(7) 0.066(3) -0.061(3) 0.056(4) -0.226(7)
F40 0.0497(19) 0.106(3) 0.084(2) -0.003(2) 0.0134(17) 0.0316(19)
F41 0.084(3) 0.101(3) 0.107(3) 0.007(2) 0.063(2) 0.006(2)
F42 0.054(2) 0.231(5) 0.049(2) -0.051(3) 0.0160(16) -0.009(3)
F43 0.056(2) 0.311(8) 0.070(3) 0.085(4) 0.011(2) 0.038(3)
F44 0.486(12) 0.070(3) 0.056(2) 0.000(2) 0.110(5) -0.016(5)
F45 0.078(3) 0.155(4) 0.076(3) 0.033(3) 0.026(2) -0.021(3)
F46 0.166(4) 0.0407(18) 0.080(3) -0.0112(17) 0.011(3) 0.014(2)
F47 0.105(3) 0.085(3) 0.098(3) -0.043(2) 0.052(2) 0.000(2)
F48 0.075(2) 0.094(3) 0.091(3) -0.054(2) -0.019(2) 0.014(2)
C1 0.032(2) 0.0149(15) 0.0298(19) 0.0027(13) 0.0028(15) -0.0021(13)
C2 0.040(2) 0.0242(18) 0.0258(19) 0.0062(14) 0.0030(16) -0.0006(16)
C3 0.046(2) 0.028(2) 0.034(2) 0.0116(16) 0.0025(19) 0.0031(17)
C4 0.060(3) 0.023(2) 0.050(3) 0.0138(18) 0.005(2) -0.0055(19)
C5 0.067(3) 0.0174(18) 0.045(3) 0.0010(17) -0.006(2) -0.0063(18)
C6 0.050(3) 0.0177(17) 0.036(2) 0.0001(15) -0.0044(19) -0.0076(16)
C7 0.0241(17) 0.0175(15) 0.0229(17) 0.0002(13) 0.0024(14) -0.0023(13)
C8 0.0245(18) 0.0306(19) 0.0271(19) -0.0017(15) 0.0036(15) -0.0017(14)
C9 0.0253(19) 0.036(2) 0.035(2) -0.0035(17) 0.0031(16) -0.0016(16)
C10 0.0248(19) 0.035(2) 0.040(2) 0.0015(17) 0.0015(17) -0.0003(16)
C11 0.030(2) 0.0293(19) 0.034(2) 0.0016(16) -0.0068(16) -0.0042(15)
C12 0.0264(19) 0.0257(18) 0.0283(19) -0.0021(14) -0.0015(15) -0.0040(14)
C13 0.0300(19) 0.0199(16) 0.0206(17) -0.0039(13) 0.0037(14) -0.0036(13)
C14 0.034(2) 0.0294(19) 0.0269(19) -0.0048(15) 0.0059(16) 0.0030(15)
C15 0.047(3) 0.036(2) 0.034(2) -0.0116(18) 0.0128(19) 0.0002(19)
C16 0.053(3) 0.045(2) 0.024(2) -0.0067(17) 0.0139(19) 0.000(2)
C17 0.045(2) 0.046(2) 0.0223(19) 0.0001(17) 0.0055(17) -0.0025(19)
C18 0.031(2) 0.0276(18) 0.0235(18) -0.0001(14) 0.0034(15) 0.0005(15)
C19 0.033(2) 0.0207(16) 0.0197(16) 0.0006(13) 0.0050(14) -0.0042(14)
C20 0.041(2) 0.0237(17) 0.0234(18) 0.0004(14) 0.0074(16) -0.0074(15)
C21 0.053(3) 0.032(2) 0.037(2) 0.0030(17) 0.008(2) -0.0184(19)
C22 0.070(3) 0.029(2) 0.036(2) 0.0078(17) 0.009(2) -0.018(2)
C23 0.064(3) 0.027(2) 0.029(2) 0.0078(16) 0.009(2) -0.0115(19)
C24 0.049(2) 0.0247(18) 0.0261(19) 0.0086(15) 0.0049(17) -0.0025(17)
C25 0.0257(18) 0.0212(16) 0.0186(16) 0.0017(13) 0.0011(13) 0.0002(13)
C26 0.0236(18) 0.0256(17) 0.0260(18) 0.0001(14) 0.0045(14) -0.0003(13)
C27 0.0257(19) 0.0303(19) 0.039(2) -0.0025(16) 0.0029(16) -0.0030(15)
C28 0.032(2) 0.033(2) 0.031(2) -0.0058(16) -0.0018(16) -0.0029(16)
C29 0.037(2) 0.033(2) 0.0231(18) -0.0036(15) 0.0012(16) -0.0034(16)
C30 0.0277(19) 0.0245(17) 0.0230(17) -0.0012(13) 0.0065(14) -0.0026(14)
C31 0.0281(18) 0.0184(15) 0.0240(17) -0.0010(13) 0.0085(14) 0.0040(13)
C32 0.033(2) 0.0263(18) 0.0260(18) -0.0046(14) 0.0078(16) 0.0016(15)
C33 0.039(2) 0.0288(19) 0.0261(19) -0.0063(15) 0.0107(16) 0.0009(16)
C34 0.048(3) 0.028(2) 0.044(2) -0.0075(17) 0.018(2) 0.0050(18)
C35 0.042(2) 0.034(2) 0.042(2) -0.0009(18) 0.012(2) 0.0160(18)
C36 0.039(2) 0.0276(19) 0.0282(19) 0.0016(15) 0.0053(17) 0.0123(16)
C37 0.0290(19) 0.0259(18) 0.0271(18) -0.0003(14) 0.0110(15) -0.0087(14)
C38 0.040(2) 0.037(2) 0.035(2) -0.0008(17) 0.0069(18) -0.0196(18)
C39 0.049(3) 0.053(3) 0.047(3) -0.002(2) 0.015(2) -0.031(2)
C40 0.059(3) 0.039(2) 0.044(3) 0.000(2) 0.023(2) -0.022(2)
C41 0.046(2) 0.037(2) 0.031(2) 0.0005(17) 0.0146(19) -0.0121(18)
C42 0.032(2) 0.0306(19) 0.0266(19) 0.0034(15) 0.0080(16) -0.0088(15)
C43 0.0268(18) 0.0238(17) 0.0209(17) -0.0067(13) 0.0057(14) -0.0045(14)
C44 0.032(2) 0.033(2) 0.031(2) -0.0138(16) 0.0014(16) -0.0025(16)
C45 0.043(2) 0.033(2) 0.032(2) -0.0115(16) 0.0055(18) -0.0030(17)
C46 0.048(3) 0.030(2) 0.037(2) -0.0129(17) 0.0106(19) 0.0020(18)
C47 0.037(2) 0.030(2) 0.033(2) -0.0052(16) 0.0064(17) 0.0063(16)
C48 0.032(2) 0.0279(18) 0.0257(18) -0.0043(15) 0.0011(15) 0.0018(15)
C49 0.0231(17) 0.0223(16) 0.0244(17) -0.0040(13) 0.0020(14) -0.0054(13)
C50 0.0264(19) 0.0302(19) 0.0240(18) -0.0018(14) 0.0030(15) 0.0008(14)
C51 0.034(2) 0.045(2) 0.0248(19) 0.0008(17) 0.0009(16) 0.0041(18)
C52 0.029(2) 0.044(2) 0.033(2) 0.0016(17) -0.0015(16) 0.0016(17)
C53 0.0225(19) 0.045(2) 0.040(2) 0.0023(19) 0.0006(17) -0.0005(17)
C54 0.0240(19) 0.036(2) 0.032(2) -0.0022(16) 0.0064(16) 0.0009(15)
C55 0.038(2) 0.0202(17) 0.034(2) -0.0021(15) 0.0024(17) 0.0054(15)
C56 0.061(3) 0.028(2) 0.044(3) -0.0007(18) -0.005(2) 0.016(2)
C57 0.098(4) 0.023(2) 0.064(3) -0.003(2) -0.008(3) 0.018(2)
C58 0.085(4) 0.037(3) 0.062(3) -0.021(2) -0.007(3) 0.024(3)
C59 0.054(3) 0.035(2) 0.042(2) -0.0140(19) 0.001(2) 0.008(2)
C60 0.040(2) 0.0295(19) 0.028(2) -0.0048(15) 0.0041(17) 0.0058(16)
C61 0.0256(18) 0.0315(19) 0.0233(18) 0.0015(14) 0.0047(14) 0.0075(15)
C62 0.028(2) 0.043(2) 0.035(2) 0.0020(18) 0.0009(17) 0.0128(17)
C63 0.027(2) 0.061(3) 0.036(2) -0.004(2) -0.0015(18) 0.012(2)
C64 0.025(2) 0.069(3) 0.050(3) -0.002(2) 0.006(2) 0.012(2)
C65 0.029(2) 0.061(3) 0.041(2) 0.000(2) 0.0114(19) 0.003(2)
C66 0.0252(19) 0.045(2) 0.031(2) -0.0016(17) 0.0066(16) 0.0047(17)
C67 0.0273(19) 0.0248(17) 0.0269(19) 0.0043(14) 0.0043(15) 0.0055(14)
C68 0.035(2) 0.0264(19) 0.032(2) 0.0034(15) 0.0071(17) -0.0012(15)
C69 0.049(3) 0.030(2) 0.038(2) 0.0117(17) 0.016(2) -0.0015(18)
C70 0.043(2) 0.038(2) 0.030(2) 0.0085(17) 0.0094(18) 0.0006(18)
C71 0.039(2) 0.044(2) 0.026(2) 0.0005(17) 0.0046(17) -0.0040(18)
C72 0.0291(19) 0.0302(19) 0.0258(18) -0.0008(15) 0.0059(15) 0.0010(15)
C73 0.0256(18) 0.0244(17) 0.0212(17) 0.0056(13) 0.0058(14) 0.0004(14)
C74 0.035(2) 0.0255(18) 0.0289(19) 0.0063(15) 0.0058(16) -0.0061(15)
C75 0.040(2) 0.0248(19) 0.039(2) 0.0078(16) 0.0060(18) -0.0049(16)
C76 0.039(2) 0.032(2) 0.046(3) 0.0176(18) 0.013(2) -0.0056(17)
C77 0.039(2) 0.041(2) 0.033(2) 0.0170(18) 0.0100(18) 0.0023(18)
C78 0.042(2) 0.034(2) 0.0236(18) 0.0084(15) 0.0123(17) -0.0001(17)
C79 0.0210(17) 0.0247(17) 0.0215(16) 0.0014(13) 0.0051(13) 0.0040(13)
C80 0.0229(17) 0.0303(18) 0.0193(16) 0.0003(13) 0.0022(13) 0.0004(14)
C81 0.0251(18) 0.0308(19) 0.0243(18) 0.0048(15) -0.0008(14) 0.0029(15)
C82 0.0204(18) 0.047(2) 0.033(2) 0.0061(18) 0.0032(16) 0.0025(16)
C83 0.027(2) 0.049(2) 0.028(2) 0.0006(17) 0.0088(16) 0.0069(17)
C84 0.0225(18) 0.042(2) 0.0238(18) 0.0005(16) 0.0086(14) 0.0034(15)
C85 0.0240(17) 0.0266(17) 0.0162(15) 0.0002(13) 0.0046(13) -0.0007(13)
C86 0.0225(17) 0.0301(18) 0.0259(18) 0.0026(14) 0.0018(14) 0.0025(14)
C87 0.029(2) 0.043(2) 0.0262(19) 0.0016(17) -0.0020(16) 0.0007(17)
C88 0.032(2) 0.043(2) 0.027(2) -0.0082(17) -0.0007(16) -0.0017(17)
C89 0.032(2) 0.036(2) 0.029(2) -0.0107(16) 0.0046(16) 0.0012(16)
C90 0.0282(19) 0.0259(17) 0.0224(17) -0.0035(14) 0.0037(14) 0.0010(14)
C91 0.032(2) 0.0295(19) 0.0238(18) -0.0055(14) 0.0084(15) 0.0016(15)
C92 0.044(2) 0.033(2) 0.032(2) -0.0081(17) 0.0058(18) 0.0061(18)
C93 0.052(3) 0.036(2) 0.046(3) -0.0102(19) 0.011(2) 0.010(2)
C94 0.045(3) 0.043(3) 0.051(3) -0.021(2) 0.015(2) 0.006(2)
C95 0.049(3) 0.051(3) 0.034(2) -0.014(2) 0.017(2) 0.007(2)
C96 0.044(2) 0.042(2) 0.030(2) -0.0076(18) 0.0153(19) 0.0014(19)
C97 0.0245(18) 0.034(2) 0.0253(18) -0.0038(15) 0.0066(15) -0.0043(15)
C98 0.0255(18) 0.040(2) 0.0294(19) -0.0031(16) 0.0070(15) -0.0043(16)
C99 0.026(2) 0.047(2) 0.035(2) -0.0058(18) 0.0054(17) -0.0022(17)
C100 0.023(2) 0.066(3) 0.043(3) -0.007(2) 0.0085(18) -0.0082(19)
C101 0.030(2) 0.069(3) 0.045(3) 0.006(2) 0.019(2) -0.011(2)
C102 0.031(2) 0.062(3) 0.030(2) -0.001(2) 0.0120(17) -0.008(2)
C103 0.0265(18) 0.0328(19) 0.0174(16) 0.0023(14) 0.0081(14) -0.0016(15)
C104 0.030(2) 0.0300(19) 0.0269(19) -0.0029(15) 0.0043(15) 0.0001(15)
C105 0.045(2) 0.041(2) 0.025(2) -0.0012(16) 0.0021(18) 0.0053(19)
C106 0.045(2) 0.039(2) 0.029(2) 0.0091(17) 0.0093(18) 0.0044(19)
C107 0.048(3) 0.035(2) 0.033(2) 0.0103(17) 0.0136(19) -0.0003(18)
C108 0.035(2) 0.033(2) 0.0254(19) 0.0018(15) 0.0076(16) -0.0028(16)
B1 0.027(2) 0.0198(18) 0.030(2) 0.0002(15) 0.0083(16) -0.0015(15)
C110 0.0271(19) 0.0233(17) 0.0281(19) -0.0032(14) 0.0044(15) -0.0025(14)
C111 0.031(2) 0.0232(18) 0.034(2) -0.0019(15) 0.0088(16) -0.0009(14)
C112 0.035(2) 0.0253(18) 0.032(2) -0.0041(15) 0.0129(17) -0.0044(15)
C113 0.046(2) 0.0248(18) 0.0258(19) 0.0002(15) 0.0054(17) -0.0047(16)
C114 0.038(2) 0.0268(18) 0.0228(18) -0.0047(14) -0.0005(16) 0.0021(15)
C115 0.0268(19) 0.0281(18) 0.0261(18) -0.0034(14) 0.0040(15) 0.0018(14)
C116 0.049(3) 0.031(2) 0.051(3) 0.0007(19) 0.027(2) -0.0036(19)
C117 0.056(3) 0.035(2) 0.026(2) 0.0007(16) 0.0024(19) 0.010(2)
C118 0.0276(19) 0.0194(16) 0.035(2) -0.0004(14) 0.0088(16) 0.0006(13)
C119 0.031(2) 0.0270(18) 0.037(2) -0.0016(16) 0.0088(17) -0.0023(15)
C120 0.032(2) 0.0268(19) 0.045(2) -0.0061(17) 0.0032(18) -0.0028(16)
C121 0.038(2) 0.032(2) 0.040(2) -0.0099(17) 0.0002(19) 0.0024(17)
C122 0.039(2) 0.033(2) 0.032(2) -0.0036(16) 0.0032(17) 0.0039(17)
C123 0.032(2) 0.0259(18) 0.033(2) -0.0012(15) 0.0071(16) -0.0022(15)
C124 0.047(3) 0.047(3) 0.071(4) -0.006(3) 0.004(3) -0.021(2)
C125 0.057(3) 0.063(3) 0.031(2) 0.000(2) 0.004(2) -0.003(3)
C126 0.0267(17) 0.0214(16) 0.0267(17) 0.0012(14) 0.0070(14) -0.0017(14)
C127 0.0282(19) 0.0253(18) 0.0304(19) -0.0037(15) 0.0072(15) -0.0039(14)
C128 0.030(2) 0.0237(18) 0.033(2) 0.0018(15) 0.0104(16) 0.0005(14)
C129 0.0251(18) 0.034(2) 0.0315(19) 0.0054(16) 0.0063(15) -0.0046(15)
C130 0.031(2) 0.032(2) 0.0267(19) 0.0021(15) 0.0055(16) -0.0082(16)
C131 0.036(2) 0.0291(19) 0.0271(19) -0.0004(15) 0.0101(16) -0.0035(16)
C132 0.043(3) 0.051(3) 0.032(2) -0.0038(19) 0.0015(19) -0.013(2)
C133 0.037(2) 0.038(2) 0.045(3) -0.0036(19) 0.017(2) -0.0020(18)
C134 0.0274(19) 0.0234(17) 0.033(2) -0.0001(14) 0.0100(16) -0.0031(14)
C135 0.049(2) 0.0237(18) 0.028(2) -0.0007(15) 0.0119(18) 0.0004(16)
C136 0.059(3) 0.0248(19) 0.032(2) 0.0030(16) 0.006(2) 0.0010(18)
C137 0.048(3) 0.0244(19) 0.046(2) -0.0035(17) 0.012(2) 0.0029(17)
C138 0.036(2) 0.0237(18) 0.033(2) -0.0021(15) 0.0127(17) -0.0044(15)
C139 0.030(2) 0.0274(18) 0.031(2) 0.0027(15) 0.0112(16) -0.0035(15)
C140 0.100(5) 0.033(3) 0.039(3) 0.000(2) -0.001(3) 0.016(3)
C141 0.043(2) 0.028(2) 0.041(2) -0.0021(17) 0.019(2) -0.0022(17)
B2 0.034(2) 0.036(2) 0.034(2) -0.0040(19) 0.0096(18) -0.0030(19)
C142 0.042(2) 0.031(2) 0.042(2) -0.0079(17) 0.0173(19) -0.0060(17)
C143 0.050(3) 0.036(2) 0.052(3) 0.001(2) 0.023(2) 0.001(2)
C144 0.063(3) 0.036(2) 0.059(3) 0.001(2) 0.035(3) 0.000(2)
C145 0.056(3) 0.037(2) 0.059(3) -0.014(2) 0.034(3) -0.014(2)
C146 0.035(2) 0.054(3) 0.049(3) -0.025(2) 0.0144(19) -0.016(2)
C147 0.037(2) 0.054(3) 0.038(2) -0.018(2) 0.0134(18) -0.010(2)
C148 0.095(5) 0.084(5) 0.071(4) 0.032(4) 0.050(4) 0.023(4)
C149 0.039(3) 0.138(7) 0.054(3) -0.036(4) 0.009(3) -0.027(4)
C150 0.036(2) 0.050(3) 0.035(2) -0.0010(19) 0.0150(18) 0.0017(19)
C151 0.039(3) 0.056(3) 0.061(3) 0.012(2) 0.012(2) -0.002(2)
C152 0.043(3) 0.079(4) 0.065(4) 0.026(3) 0.019(3) 0.009(3)
C153 0.046(3) 0.106(5) 0.042(3) 0.001(3) 0.006(2) 0.023(3)
C154 0.044(3) 0.073(4) 0.053(3) -0.023(3) -0.003(2) 0.017(3)
C155 0.039(2) 0.047(3) 0.050(3) -0.012(2) 0.004(2) 0.007(2)
C156 0.066(5) 0.109(7) 0.151(8) 0.069(6) 0.028(5) 0.010(4)
C157 0.064(5) 0.098(6) 0.116(6) -0.057(5) -0.036(4) 0.020(4)
C158 0.037(2) 0.038(2) 0.032(2) -0.0020(17) 0.0060(18) 0.0011(17)
C159 0.039(2) 0.037(2) 0.033(2) 0.0008(17) 0.0068(18) -0.0007(18)
C160 0.047(3) 0.031(2) 0.032(2) 0.0017(16) -0.0019(19) 0.0023(18)
C161 0.050(3) 0.044(2) 0.030(2) -0.0029(18) -0.002(2) 0.014(2)
C162 0.037(2) 0.050(3) 0.032(2) -0.0013(19) 0.0021(18) 0.012(2)
C163 0.036(2) 0.044(2) 0.039(2) -0.0024(19) 0.0070(19) 0.0029(19)
C164 0.061(3) 0.035(2) 0.045(3) -0.001(2) -0.004(2) 0.000(2)
C165 0.045(3) 0.073(4) 0.048(3) -0.014(3) 0.010(2) 0.012(3)
C166 0.028(2) 0.038(2) 0.038(2) -0.0053(17) 0.0076(17) -0.0024(16)
C167 0.034(2) 0.045(2) 0.036(2) -0.0052(19) 0.0073(18) -0.0058(18)
C168 0.042(3) 0.046(3) 0.041(3) 0.002(2) 0.007(2) -0.003(2)
C169 0.037(2) 0.036(2) 0.055(3) 0.000(2) 0.005(2) -0.0010(18)
C170 0.033(2) 0.043(2) 0.047(3) -0.009(2) 0.0054(19) 0.0066(18)
C171 0.034(2) 0.041(2) 0.038(2) -0.0045(18) 0.0080(18) 0.0001(18)
C172 0.069(4) 0.053(3) 0.049(3) 0.003(2) 0.005(3) -0.006(3)
C173 0.056(3) 0.042(3) 0.058(3) -0.014(2) 0.001(3) 0.006(2)
C200 0.128(9) 0.224(13) 0.112(8) -0.054(8) 0.043(7) -0.044(9)
Cl1 0.134(2) 0.168(3) 0.1146(19) 0.0399(18) 0.0305(16) -0.0183(19)
Cl2 0.102(2) 0.140(3) 0.0679(15) -0.0264(17) -0.0212(15) 0.0507(18)
Cl2A 0.186(17) 0.31(3) 0.27(2) -0.18(2) -0.127(16) 0.146(18)
C300 0.046(14) 0.073(19) 0.20(4) 0.07(2) 0.043(18) 0.012(12)
Cl3 0.086(4) 0.045(3) 0.043(3) 0.017(2) 0.009(3) 0.005(2)
Cl4 0.220(12) 0.057(5) 0.063(6) 0.021(5) 0.058(7) 0.010(7)
Cl5 0.073(4) 0.094(5) 0.055(3) 0.008(3) 0.027(3) 0.030(3)
Cl6 0.076(5) 0.091(5) 0.120(6) -0.005(5) 0.019(4) 0.007(4)
C500 0.33(4) 0.24(3) 0.23(3) -0.20(3) 0.24(3) -0.25(3)
Cl7 0.238(12) 0.298(16) 0.56(3) -0.272(17) 0.139(16) -0.149(13)
Cl8 0.300(14) 0.252(11) 0.157(7) -0.070(8) -0.023(8) -0.106(10)
Cl9 0.123(8) 0.78(4) 0.50(2) -0.11(2) -0.029(11) -0.127(14)
Cl10 0.097(7) 0.148(9) 0.178(11) 0.006(8) 0.011(7) -0.012(6)
Cl11 0.202(12) 0.141(8) 0.044(4) -0.012(4) -0.030(5) 0.087(8)
Cl12 0.37(4) 0.48(5) 0.21(2) 0.12(3) -0.10(2) -0.24(4)

loop_
_atom_type_symbol
_atom_type_description
_atom_type_scat_dispersion_real
_atom_type_scat_dispersion_imag
_atom_type_scat_source
C C 0.0033 0.0016 'International Tables Vol C Tables 4.2.6.8 and 6.1.1.4'
H H 0.0000 0.0000 'International Tables Vol C Tables 4.2.6.8 and 6.1.1.4'
B B 0.0013 0.0007 'International Tables Vol C Tables 4.2.6.8 and 6.1.1.4'
F F 0.0171 0.0103 'International Tables Vol C Tables 4.2.6.8 and 6.1.1.4'
P P 0.1023 0.0942 'International Tables Vol C Tables 4.2.6.8 and 6.1.1.4'
Rh Rh -1.1178 0.9187 'International Tables Vol C Tables 4.2.6.8 and 6.1.1.4'
Cl Cl 0.1484 0.1585 'International Tables Vol C Tables 4.2.6.8 and 6.1.1.4'

loop_
_geom_angle_atom_site_label_1
_geom_angle_atom_site_label_2
_geom_angle_atom_site_label_3
_geom_angle
_geom_angle_site_symmetry_1
_geom_angle_site_symmetry_3
P1 Rh1 Rh4 133.23(3) . .
P1 Rh1 Rh5 135.22(3) . .
Rh4 Rh1 Rh5 60.052(9) . .
P1 Rh1 Rh6 135.10(3) . .
Rh4 Rh1 Rh6 60.288(9) . .
Rh5 Rh1 Rh6 89.650(10) . .
P1 Rh1 Rh2 136.64(3) . .
Rh4 Rh1 Rh2 90.126(11) . .
Rh5 Rh1 Rh2 59.496(9) . .
Rh6 Rh1 Rh2 59.908(10) . .
P1 Rh1 Rh3 178.23(3) . .
Rh4 Rh1 Rh3 45.014(8) . .
Rh5 Rh1 Rh3 44.964(8) . .
Rh6 Rh1 Rh3 44.689(7) . .
Rh2 Rh1 Rh3 45.115(8) . .
P1 Rh1 H12 98.9(17) . .
Rh4 Rh1 H12 127.7(17) . .
Rh5 Rh1 H12 81.8(17) . .
Rh6 Rh1 H12 87.4(17) . .
Rh2 Rh1 H12 37.8(17) . .
Rh3 Rh1 H12 82.8(17) . .
P1 Rh1 H14 91.3(18) . .
Rh4 Rh1 H14 41.9(18) . .
Rh5 Rh1 H14 87.0(17) . .
Rh6 Rh1 H14 89.2(17) . .
Rh2 Rh1 H14 132.0(18) . .
Rh3 Rh1 H14 86.9(18) . .
H12 Rh1 H14 168(2) . .
P1 Rh1 H15 95.5(16) . .
Rh4 Rh1 H15 85.0(16) . .
Rh5 Rh1 H15 39.7(16) . .
Rh6 Rh1 H15 129.3(16) . .
Rh2 Rh1 H15 86.8(16) . .
Rh3 Rh1 H15 84.6(16) . .
H12 Rh1 H15 87(2) . .
H14 Rh1 H15 87(2) . .
P1 Rh1 H16 95.2(17) . .
Rh4 Rh1 H16 85.0(18) . .
Rh5 Rh1 H16 129.4(17) . .
Rh6 Rh1 H16 39.9(17) . .
Rh2 Rh1 H16 87.8(17) . .
Rh3 Rh1 H16 84.5(17) . .
H12 Rh1 H16 95(2) . .
H14 Rh1 H16 89(2) . .
H15 Rh1 H16 169(2) . .
P2 Rh2 Rh5 133.23(3) . .
P2 Rh2 Rh6 136.74(3) . .
Rh5 Rh2 Rh6 90.030(11) . .
P2 Rh2 Rh3 135.48(3) . .
Rh5 Rh2 Rh3 60.106(9) . .
Rh6 Rh2 Rh3 59.575(9) . .
P2 Rh2 Rh1 134.74(3) . .
Rh5 Rh2 Rh1 60.120(9) . .
Rh6 Rh2 Rh1 59.942(10) . .
Rh3 Rh2 Rh1 89.746(11) . .
P2 Rh2 Rh4 178.06(3) . .
Rh5 Rh2 Rh4 44.905(8) . .
Rh6 Rh2 Rh4 45.126(8) . .
Rh3 Rh2 Rh4 45.020(8) . .
Rh1 Rh2 Rh4 44.729(8) . .
P2 Rh2 H12 96.5(17) . .
Rh5 Rh2 H12 82.7(18) . .
Rh6 Rh2 H12 87.7(18) . .
Rh3 Rh2 H12 127.9(17) . .
Rh1 Rh2 H12 38.3(17) . .
Rh4 Rh2 H12 82.9(17) . .
P2 Rh2 H23 95(2) . .
Rh5 Rh2 H23 86(2) . .
Rh6 Rh2 H23 86(2) . .
Rh3 Rh2 H23 40(2) . .
Rh1 Rh2 H23 130(2) . .
Rh4 Rh2 H23 85(2) . .
H12 Rh2 H23 168(3) . .
P2 Rh2 H25 93(2) . .
Rh5 Rh2 H25 40(2) . .
Rh6 Rh2 H25 130(2) . .
Rh3 Rh2 H25 88(2) . .
Rh1 Rh2 H25 86(2) . .
Rh4 Rh2 H25 85(2) . .
H12 Rh2 H25 85(3) . .
H23 Rh2 H25 91(3) . .
P2 Rh2 H26 97(2) . .
Rh5 Rh2 H26 130(2) . .
Rh6 Rh2 H26 40(2) . .
Rh3 Rh2 H26 85(2) . .
Rh1 Rh2 H26 87(2) . .
Rh4 Rh2 H26 85(2) . .
H12 Rh2 H26 94(3) . .
H23 Rh2 H26 89(3) . .
H25 Rh2 H26 170(3) . .
P3 Rh3 Rh6 132.92(3) . .
P3 Rh3 Rh5 137.08(3) . .
Rh6 Rh3 Rh5 90.003(11) . .
P3 Rh3 Rh4 135.12(3) . .
Rh6 Rh3 Rh4 60.310(10) . .
Rh5 Rh3 Rh4 59.898(10) . .
P3 Rh3 Rh2 134.98(3) . .
Rh6 Rh3 Rh2 60.112(9) . .
Rh5 Rh3 Rh2 59.523(9) . .
Rh4 Rh3 Rh2 89.858(11) . .
P3 Rh3 Rh1 177.93(3) . .
Rh6 Rh3 Rh1 45.019(8) . .
Rh5 Rh3 Rh1 44.988(8) . .
Rh4 Rh3 Rh1 44.722(8) . .
Rh2 Rh3 Rh1 45.139(8) . .
P3 Rh3 H23 98.5(19) . .
Rh6 Rh3 H23 84.2(18) . .
Rh5 Rh3 H23 83.4(18) . .
Rh4 Rh3 H23 126.4(19) . .
Rh2 Rh3 H23 36.5(19) . .
Rh1 Rh3 H23 81.7(19) . .
P3 Rh3 H34 92.5(15) . .
Rh6 Rh3 H34 87.2(16) . .
Rh5 Rh3 H34 89.6(16) . .
Rh4 Rh3 H34 42.6(15) . .
Rh2 Rh3 H34 132.4(16) . .
Rh1 Rh3 H34 87.3(15) . .
H23 Rh3 H34 169(2) . .
P3 Rh3 H35 96.2(17) . .
Rh6 Rh3 H35 130.9(17) . .
Rh5 Rh3 H35 40.9(17) . .
Rh4 Rh3 H35 87.9(16) . .
Rh2 Rh3 H35 85.7(17) . .
Rh1 Rh3 H35 85.9(17) . .
H23 Rh3 H35 87(2) . .
H34 Rh3 H35 93(2) . .
P3 Rh3 H36 93.2(18) . .
Rh6 Rh3 H36 39.7(17) . .
Rh5 Rh3 H36 129.7(18) . .
Rh4 Rh3 H36 85.5(17) . .
Rh2 Rh3 H36 87.6(18) . .
Rh1 Rh3 H36 84.7(18) . .
H23 Rh3 H36 91(2) . .
H34 Rh3 H36 87(2) . .
H35 Rh3 H36 171(2) . .
P4 Rh4 Rh1 133.12(3) . .
P4 Rh4 Rh5 134.94(3) . .
Rh1 Rh4 Rh5 60.205(9) . .
P4 Rh4 Rh3 136.62(3) . .
Rh1 Rh4 Rh3 90.264(11) . .
Rh5 Rh4 Rh3 60.007(10) . .
P4 Rh4 Rh6 135.39(3) . .
Rh1 Rh4 Rh6 60.112(9) . .
Rh5 Rh4 Rh6 89.636(11) . .
Rh3 Rh4 Rh6 59.564(9) . .
P4 Rh4 Rh2 178.22(3) . .
Rh1 Rh4 Rh2 45.146(8) . .
Rh5 Rh4 Rh2 44.632(7) . .
Rh3 Rh4 Rh2 45.122(8) . .
Rh6 Rh4 Rh2 45.006(8) . .
P4 Rh4 H14 94.2(17) . .
Rh1 Rh4 H14 38.9(17) . .
Rh5 Rh4 H14 85.1(16) . .
Rh3 Rh4 H14 129.1(17) . .
Rh6 Rh4 H14 86.9(16) . .
Rh2 Rh4 H14 84.0(17) . .
P4 Rh4 H34 97.5(15) . .
Rh1 Rh4 H34 129.3(14) . .
Rh5 Rh4 H34 87.1(15) . .
Rh3 Rh4 H34 39.1(14) . .
Rh6 Rh4 H34 84.2(15) . .
Rh2 Rh4 H34 84.2(14) . .
H14 Rh4 H34 168(2) . .
P4 Rh4 H45 96(2) . .
Rh1 Rh4 H45 85(2) . .
Rh5 Rh4 H45 39(2) . .
Rh3 Rh4 H45 86(2) . .
Rh6 Rh4 H45 128(2) . .
Rh2 Rh4 H45 83(2) . .
H14 Rh4 H45 87(3) . .
H34 Rh4 H45 92(3) . .
P4 Rh4 H46 93.0(17) . .
Rh1 Rh4 H46 88.9(18) . .
Rh5 Rh4 H46 132.1(17) . .
Rh3 Rh4 H46 86.9(17) . .
Rh6 Rh4 H46 42.5(17) . .
Rh2 Rh4 H46 87.5(17) . .
H14 Rh4 H46 92(2) . .
H34 Rh4 H46 86(2) . .
H45 Rh4 H46 171(3) . .
P5 Rh5 Rh2 133.00(2) . .
P5 Rh5 Rh4 136.54(2) . .
Rh2 Rh5 Rh4 90.463(11) . .
P5 Rh5 Rh3 134.92(2) . .
Rh2 Rh5 Rh3 60.371(9) . .
Rh4 Rh5 Rh3 60.095(9) . .
P5 Rh5 Rh1 135.00(2) . .
Rh2 Rh5 Rh1 60.384(9) . .
Rh4 Rh5 Rh1 59.743(9) . .
Rh3 Rh5 Rh1 90.048(11) . .
P5 Rh5 Rh6 178.16(2) . .
Rh2 Rh5 Rh6 45.172(8) . .
Rh4 Rh5 Rh6 45.292(8) . .
Rh3 Rh5 Rh6 44.861(7) . .
Rh1 Rh5 Rh6 45.191(8) . .
P5 Rh5 H15 94.3(17) . .
Rh2 Rh5 H15 88.3(16) . .
Rh4 Rh5 H15 85.5(17) . .
Rh3 Rh5 H15 130.7(17) . .
Rh1 Rh5 H15 40.7(17) . .
Rh6 Rh5 H15 85.9(17) . .
P5 Rh5 H25 96(2) . .
Rh2 Rh5 H25 37(2) . .
Rh4 Rh5 H25 127(2) . .
Rh3 Rh5 H25 86(2) . .
Rh1 Rh5 H25 84(2) . .
Rh6 Rh5 H25 82(2) . .
H15 Rh5 H25 90(3) . .
P5 Rh5 H35 91.3(17) . .
Rh2 Rh5 H35 88.2(17) . .
Rh4 Rh5 H35 90.0(17) . .
Rh3 Rh5 H35 43.6(17) . .
Rh1 Rh5 H35 133.6(17) . .
Rh6 Rh5 H35 88.4(17) . .
H15 Rh5 H35 174(2) . .
H25 Rh5 H35 90(3) . .
P5 Rh5 H45 98(2) . .
Rh2 Rh5 H45 129(2) . .
Rh4 Rh5 H45 38(2) . .
Rh3 Rh5 H45 86(2) . .
Rh1 Rh5 H45 84(2) . .
Rh6 Rh5 H45 84(2) . .
H15 Rh5 H45 87(3) . .
H25 Rh5 H45 165(3) . .
H35 Rh5 H45 92(3) . .
P6 Rh6 Rh3 132.25(3) . .
P6 Rh6 Rh2 134.52(3) . .
Rh3 Rh6 Rh2 60.313(9) . .
P6 Rh6 Rh1 137.46(3) . .
Rh3 Rh6 Rh1 90.292(11) . .
Rh2 Rh6 Rh1 60.150(9) . .
P6 Rh6 Rh4 135.52(3) . .
Rh3 Rh6 Rh4 60.125(9) . .
Rh2 Rh6 Rh4 89.867(11) . .
Rh1 Rh6 Rh4 59.599(9) . .
P6 Rh6 Rh5 177.31(3) . .
Rh3 Rh6 Rh5 45.136(8) . .
Rh2 Rh6 Rh5 44.798(7) . .
Rh1 Rh6 Rh5 45.160(8) . .
Rh4 Rh6 Rh5 45.071(8) . .
P6 Rh6 H16 99.7(17) . .
Rh3 Rh6 H16 128.0(17) . .
Rh2 Rh6 H16 86.5(17) . .
Rh1 Rh6 H16 37.8(17) . .
Rh4 Rh6 H16 83.0(17) . .
Rh5 Rh6 H16 82.9(17) . .
P6 Rh6 H26 98.6(19) . .
Rh3 Rh6 H26 83.5(19) . .
Rh2 Rh6 H26 36.0(19) . .
Rh1 Rh6 H26 84.1(19) . .
Rh4 Rh6 H26 125.8(19) . .
Rh5 Rh6 H26 80.7(19) . .
H16 Rh6 H26 92(3) . .
P6 Rh6 H36 91.4(18) . .
Rh3 Rh6 H36 40.9(18) . .
Rh2 Rh6 H36 88.7(18) . .
Rh1 Rh6 H36 131.1(18) . .
Rh4 Rh6 H36 86.1(18) . .
Rh5 Rh6 H36 86.0(18) . .
H16 Rh6 H36 168(3) . .
H26 Rh6 H36 91(3) . .
P6 Rh6 H46 94.4(17) . .
Rh3 Rh6 H46 86.5(17) . .
Rh2 Rh6 H46 131.0(17) . .
Rh1 Rh6 H46 87.5(17) . .
Rh4 Rh6 H46 41.1(17) . .
Rh5 Rh6 H46 86.2(17) . .
H16 Rh6 H46 88(2) . .
H26 Rh6 H46 167(3) . .
H36 Rh6 H46 87(3) . .
C13 P1 C1 101.91(16) . .
C13 P1 C7 103.18(16) . .
C1 P1 C7 110.60(16) . .
C13 P1 Rh1 113.91(12) . .
C1 P1 Rh1 114.06(12) . .
C7 P1 Rh1 112.23(11) . .
C25 P2 C31 102.46(16) . .
C25 P2 C19 102.59(15) . .
C31 P2 C19 110.45(16) . .
C25 P2 Rh2 114.92(11) . .
C31 P2 Rh2 112.66(11) . .
C19 P2 Rh2 112.87(12) . .
C49 P3 C37 102.95(17) . .
C49 P3 C43 102.81(16) . .
C37 P3 C43 111.37(17) . .
C49 P3 Rh3 114.03(11) . .
C37 P3 Rh3 112.12(12) . .
C43 P3 Rh3 112.81(11) . .
C55 P4 C67 102.88(17) . .
C55 P4 C61 110.91(18) . .
C67 P4 C61 102.54(16) . .
C55 P4 Rh4 111.40(12) . .
C67 P4 Rh4 115.13(12) . .
C61 P4 Rh4 113.23(12) . .
C85 P5 C79 103.31(16) . .
C85 P5 C73 102.87(15) . .
C79 P5 C73 110.93(16) . .
C85 P5 Rh5 114.40(12) . .
C79 P5 Rh5 112.53(11) . .
C73 P5 Rh5 112.11(12) . .
C103 P6 C97 102.30(17) . .
C103 P6 C91 102.54(16) . .
C97 P6 C91 111.68(18) . .
C103 P6 Rh6 114.71(12) . .
C97 P6 Rh6 111.33(12) . .
C91 P6 Rh6 113.48(13) . .
C2 C1 C6 110.0(3) . .
C2 C1 P1 116.1(2) . .
C6 C1 P1 114.0(3) . .
C2 C1 H1 105.2 . .
C6 C1 H1 105.2 . .
P1 C1 H1 105.2 . .
C3 C2 C1 111.0(3) . .
C3 C2 H2A 109.4 . .
C1 C2 H2A 109.4 . .
C3 C2 H2B 109.4 . .
C1 C2 H2B 109.4 . .
H2A C2 H2B 108.0 . .
C4 C3 C2 111.3(3) . .
C4 C3 H3A 109.4 . .
C2 C3 H3A 109.4 . .
C4 C3 H3B 109.4 . .
C2 C3 H3B 109.4 . .
H3A C3 H3B 108.0 . .
C5 C4 C3 110.9(4) . .
C5 C4 H4A 109.5 . .
C3 C4 H4A 109.5 . .
C5 C4 H4B 109.5 . .
C3 C4 H4B 109.5 . .
H4A C4 H4B 108.0 . .
C4 C5 C6 111.6(4) . .
C4 C5 H5A 109.3 . .
C6 C5 H5A 109.3 . .
C4 C5 H5B 109.3 . .
C6 C5 H5B 109.3 . .
H5A C5 H5B 108.0 . .
C5 C6 C1 111.0(3) . .
C5 C6 H6A 109.4 . .
C1 C6 H6A 109.4 . .
C5 C6 H6B 109.4 . .
C1 C6 H6B 109.4 . .
H6A C6 H6B 108.0 . .
C8 C7 C12 110.2(3) . .
C8 C7 P1 111.8(2) . .
C12 C7 P1 117.4(2) . .
C8 C7 H7 105.4 . .
C12 C7 H7 105.4 . .
P1 C7 H7 105.4 . .
C9 C8 C7 111.8(3) . .
C9 C8 H8A 109.2 . .
C7 C8 H8A 109.2 . .
C9 C8 H8B 109.2 . .
C7 C8 H8B 109.2 . .
H8A C8 H8B 107.9 . .
C8 C9 C10 110.7(3) . .
C8 C9 H9A 109.5 . .
C10 C9 H9A 109.5 . .
C8 C9 H9B 109.5 . .
C10 C9 H9B 109.5 . .
H9A C9 H9B 108.1 . .
C11 C10 C9 110.4(3) . .
C11 C10 H10A 109.6 . .
C9 C10 H10A 109.6 . .
C11 C10 H10B 109.6 . .
C9 C10 H10B 109.6 . .
H10A C10 H10B 108.1 . .
C10 C11 C12 112.6(3) . .
C10 C11 H11A 109.1 . .
C12 C11 H11A 109.1 . .
C10 C11 H11B 109.1 . .
C12 C11 H11B 109.1 . .
H11A C11 H11B 107.8 . .
C11 C12 C7 111.0(3) . .
C11 C12 H12A 109.4 . .
C7 C12 H12A 109.4 . .
C11 C12 H12B 109.4 . .
C7 C12 H12B 109.4 . .
H12A C12 H12B 108.0 . .
C18 C13 C14 110.2(3) . .
C18 C13 P1 112.6(2) . .
C14 C13 P1 114.5(2) . .
C18 C13 H13 106.3 . .
C14 C13 H13 106.3 . .
P1 C13 H13 106.3 . .
C15 C14 C13 110.1(3) . .
C15 C14 H14A 109.6 . .
C13 C14 H14A 109.6 . .
C15 C14 H14B 109.6 . .
C13 C14 H14B 109.6 . .
H14A C14 H14B 108.2 . .
C16 C15 C14 112.0(3) . .
C16 C15 H15A 109.2 . .
C14 C15 H15A 109.2 . .
C16 C15 H15B 109.2 . .
C14 C15 H15B 109.2 . .
H15A C15 H15B 107.9 . .
C15 C16 C17 111.4(4) . .
C15 C16 H16A 109.3 . .
C17 C16 H16A 109.3 . .
C15 C16 H16B 109.3 . .
C17 C16 H16B 109.3 . .
H16A C16 H16B 108.0 . .
C18 C17 C16 111.1(3) . .
C18 C17 H17A 109.4 . .
C16 C17 H17A 109.4 . .
C18 C17 H17B 109.4 . .
C16 C17 H17B 109.4 . .
H17A C17 H17B 108.0 . .
C17 C18 C13 110.3(3) . .
C17 C18 H18A 109.6 . .
C13 C18 H18A 109.6 . .
C17 C18 H18B 109.6 . .
C13 C18 H18B 109.6 . .
H18A C18 H18B 108.1 . .
C20 C19 C24 109.9(3) . .
C20 C19 P2 111.8(2) . .
C24 C19 P2 117.2(3) . .
C20 C19 H19 105.7 . .
C24 C19 H19 105.7 . .
P2 C19 H19 105.7 . .
C21 C20 C19 111.3(3) . .
C21 C20 H20A 109.4 . .
C19 C20 H20A 109.4 . .
C21 C20 H20B 109.4 . .
C19 C20 H20B 109.4 . .
H20A C20 H20B 108.0 . .
C22 C21 C20 111.2(4) . .
C22 C21 H21A 109.4 . .
C20 C21 H21A 109.4 . .
C22 C21 H21B 109.4 . .
C20 C21 H21B 109.4 . .
H21A C21 H21B 108.0 . .
C23 C22 C21 109.8(3) . .
C23 C22 H22A 109.7 . .
C21 C22 H22A 109.7 . .
C23 C22 H22B 109.7 . .
C21 C22 H22B 109.7 . .
H22A C22 H22B 108.2 . .
C22 C23 C24 112.4(3) . .
C22 C23 H23A 109.1 . .
C24 C23 H23A 109.1 . .
C22 C23 H23B 109.1 . .
C24 C23 H23B 109.1 . .
H23A C23 H23B 107.9 . .
C23 C24 C19 111.0(3) . .
C23 C24 H24A 109.4 . .
C19 C24 H24A 109.4 . .
C23 C24 H24B 109.4 . .
C19 C24 H24B 109.4 . .
H24A C24 H24B 108.0 . .
C26 C25 C30 109.9(3) . .
C26 C25 P2 115.2(2) . .
C30 C25 P2 111.6(2) . .
C26 C25 H25A 106.5 . .
C30 C25 H25A 106.5 . .
P2 C25 H25A 106.5 . .
C27 C26 C25 109.7(3) . .
C27 C26 H26A 109.7 . .
C25 C26 H26A 109.7 . .
C27 C26 H26B 109.7 . .
C25 C26 H26B 109.7 . .
H26A C26 H26B 108.2 . .
C28 C27 C26 111.9(3) . .
C28 C27 H27A 109.2 . .
C26 C27 H27A 109.2 . .
C28 C27 H27B 109.2 . .
C26 C27 H27B 109.2 . .
H27A C27 H27B 107.9 . .
C27 C28 C29 111.9(3) . .
C27 C28 H28A 109.2 . .
C29 C28 H28A 109.2 . .
C27 C28 H28B 109.2 . .
C29 C28 H28B 109.2 . .
H28A C28 H28B 107.9 . .
C28 C29 C30 111.5(3) . .
C28 C29 H29A 109.3 . .
C30 C29 H29A 109.3 . .
C28 C29 H29B 109.3 . .
C30 C29 H29B 109.3 . .
H29A C29 H29B 108.0 . .
C29 C30 C25 110.6(3) . .
C29 C30 H30A 109.5 . .
C25 C30 H30A 109.5 . .
C29 C30 H30B 109.5 . .
C25 C30 H30B 109.5 . .
H30A C30 H30B 108.1 . .
C32 C31 C36 110.5(3) . .
C32 C31 P2 115.8(3) . .
C36 C31 P2 114.4(2) . .
C32 C31 H31 105.0 . .
C36 C31 H31 105.0 . .
P2 C31 H31 105.0 . .
C31 C32 C33 111.3(3) . .
C31 C32 H32A 109.4 . .
C33 C32 H32A 109.4 . .
C31 C32 H32B 109.4 . .
C33 C32 H32B 109.4 . .
H32A C32 H32B 108.0 . .
C34 C33 C32 111.9(3) . .
C34 C33 H33A 109.2 . .
C32 C33 H33A 109.2 . .
C34 C33 H33B 109.2 . .
C32 C33 H33B 109.2 . .
H33A C33 H33B 107.9 . .
C35 C34 C33 110.8(3) . .
C35 C34 H34A 109.5 . .
C33 C34 H34A 109.5 . .
C35 C34 H34B 109.5 . .
C33 C34 H34B 109.5 . .
H34A C34 H34B 108.1 . .
C34 C35 C36 111.1(4) . .
C34 C35 H35A 109.4 . .
C36 C35 H35A 109.4 . .
C34 C35 H35B 109.4 . .
C36 C35 H35B 109.4 . .
H35A C35 H35B 108.0 . .
C35 C36 C31 110.7(3) . .
C35 C36 H36A 109.5 . .
C31 C36 H36A 109.5 . .
C35 C36 H36B 109.5 . .
C31 C36 H36B 109.5 . .
H36A C36 H36B 108.1 . .
C42 C37 C38 109.8(3) . .
C42 C37 P3 115.6(3) . .
C38 C37 P3 114.7(3) . .
C42 C37 H37 105.2 . .
C38 C37 H37 105.2 . .
P3 C37 H37 105.2 . .
C39 C38 C37 110.7(3) . .
C39 C38 H38A 109.5 . .
C37 C38 H38A 109.5 . .
C39 C38 H38B 109.5 . .
C37 C38 H38B 109.5 . .
H38A C38 H38B 108.1 . .
C40 C39 C38 111.9(4) . .
C40 C39 H39A 109.2 . .
C38 C39 H39A 109.2 . .
C40 C39 H39B 109.2 . .
C38 C39 H39B 109.2 . .
H39A C39 H39B 107.9 . .
C39 C40 C41 111.1(4) . .
C39 C40 H40A 109.4 . .
C41 C40 H40A 109.4 . .
C39 C40 H40B 109.4 . .
C41 C40 H40B 109.4 . .
H40A C40 H40B 108.0 . .
C40 C41 C42 111.6(3) . .
C40 C41 H41A 109.3 . .
C42 C41 H41A 109.3 . .
C40 C41 H41B 109.3 . .
C42 C41 H41B 109.3 . .
H41A C41 H41B 108.0 . .
C37 C42 C41 110.4(3) . .
C37 C42 H42A 109.6 . .
C41 C42 H42A 109.6 . .
C37 C42 H42B 109.6 . .
C41 C42 H42B 109.6 . .
H42A C42 H42B 108.1 . .
C48 C43 C44 110.1(3) . .
C48 C43 P3 113.0(2) . .
C44 C43 P3 117.3(3) . .
C48 C43 H43 105.1 . .
C44 C43 H43 105.1 . .
P3 C43 H43 105.1 . .
C45 C44 C43 111.5(3) . .
C45 C44 H44A 109.3 . .
C43 C44 H44A 109.3 . .
C45 C44 H44B 109.3 . .
C43 C44 H44B 109.3 . .
H44A C44 H44B 108.0 . .
C46 C45 C44 111.6(3) . .
C46 C45 H45A 109.3 . .
C44 C45 H45A 109.3 . .
C46 C45 H45B 109.3 . .
C44 C45 H45B 109.3 . .
H45A C45 H45B 108.0 . .
C45 C46 C47 110.5(3) . .
C45 C46 H46A 109.5 . .
C47 C46 H46A 109.5 . .
C45 C46 H46B 109.5 . .
C47 C46 H46B 109.5 . .
H46A C46 H46B 108.1 . .
C46 C47 C48 110.6(3) . .
C46 C47 H47A 109.5 . .
C48 C47 H47A 109.5 . .
C46 C47 H47B 109.5 . .
C48 C47 H47B 109.5 . .
H47A C47 H47B 108.1 . .
C43 C48 C47 110.8(3) . .
C43 C48 H48A 109.5 . .
C47 C48 H48A 109.5 . .
C43 C48 H48B 109.5 . .
C47 C48 H48B 109.5 . .
H48A C48 H48B 108.1 . .
C54 C49 C50 110.3(3) . .
C54 C49 P3 115.7(3) . .
C50 C49 P3 111.9(2) . .
C54 C49 H49 106.1 . .
C50 C49 H49 106.1 . .
P3 C49 H49 106.1 . .
C51 C50 C49 110.9(3) . .
C51 C50 H50A 109.5 . .
C49 C50 H50A 109.5 . .
C51 C50 H50B 109.5 . .
C49 C50 H50B 109.5 . .
H50A C50 H50B 108.0 . .
C52 C51 C50 111.8(3) . .
C52 C51 H51A 109.3 . .
C50 C51 H51A 109.3 . .
C52 C51 H51B 109.3 . .
C50 C51 H51B 109.3 . .
H51A C51 H51B 107.9 . .
C51 C52 C53 111.6(4) . .
C51 C52 H52A 109.3 . .
C53 C52 H52A 109.3 . .
C51 C52 H52B 109.3 . .
C53 C52 H52B 109.3 . .
H52A C52 H52B 108.0 . .
C52 C53 C54 112.0(3) . .
C52 C53 H53A 109.2 . .
C54 C53 H53A 109.2 . .
C52 C53 H53B 109.2 . .
C54 C53 H53B 109.2 . .
H53A C53 H53B 107.9 . .
C49 C54 C53 110.6(3) . .
C49 C54 H54A 109.5 . .
C53 C54 H54A 109.5 . .
C49 C54 H54B 109.5 . .
C53 C54 H54B 109.5 . .
H54A C54 H54B 108.1 . .
C60 C55 C56 110.8(3) . .
C60 C55 P4 115.4(3) . .
C56 C55 P4 114.1(3) . .
C60 C55 H55 105.1 . .
C56 C55 H55 105.1 . .
P4 C55 H55 105.1 . .
C55 C56 C57 110.5(4) . .
C55 C56 H56A 109.5 . .
C57 C56 H56A 109.5 . .
C55 C56 H56B 109.5 . .
C57 C56 H56B 109.5 . .
H56A C56 H56B 108.1 . .
C58 C57 C56 111.2(5) . .
C58 C57 H57A 109.4 . .
C56 C57 H57A 109.4 . .
C58 C57 H57B 109.4 . .
C56 C57 H57B 109.4 . .
H57A C57 H57B 108.0 . .
C57 C58 C59 111.1(4) . .
C57 C58 H58A 109.4 . .
C59 C58 H58A 109.4 . .
C57 C58 H58B 109.4 . .
C59 C58 H58B 109.4 . .
H58A C58 H58B 108.0 . .
C58 C59 C60 111.0(4) . .
C58 C59 H59A 109.4 . .
C60 C59 H59A 109.4 . .
C58 C59 H59B 109.4 . .
C60 C59 H59B 109.4 . .
H59A C59 H59B 108.0 . .
C55 C60 C59 111.0(3) . .
C55 C60 H60A 109.4 . .
C59 C60 H60A 109.4 . .
C55 C60 H60B 109.4 . .
C59 C60 H60B 109.4 . .
H60A C60 H60B 108.0 . .
C66 C61 C62 109.9(3) . .
C66 C61 P4 112.2(3) . .
C62 C61 P4 117.5(3) . .
C66 C61 H61 105.4 . .
C62 C61 H61 105.4 . .
P4 C61 H61 105.4 . .
C63 C62 C61 111.3(4) . .
C63 C62 H62A 109.4 . .
C61 C62 H62A 109.4 . .
C63 C62 H62B 109.4 . .
C61 C62 H62B 109.4 . .
H62A C62 H62B 108.0 . .
C64 C63 C62 112.5(4) . .
C64 C63 H63A 109.1 . .
C62 C63 H63A 109.1 . .
C64 C63 H63B 109.1 . .
C62 C63 H63B 109.1 . .
H63A C63 H63B 107.8 . .
C63 C64 C65 110.6(4) . .
C63 C64 H64A 109.5 . .
C65 C64 H64A 109.5 . .
C63 C64 H64B 109.5 . .
C65 C64 H64B 109.5 . .
H64A C64 H64B 108.1 . .
C64 C65 C66 111.5(4) . .
C64 C65 H65A 109.3 . .
C66 C65 H65A 109.3 . .
C64 C65 H65B 109.3 . .
C66 C65 H65B 109.3 . .
H65A C65 H65B 108.0 . .
C65 C66 C61 111.1(3) . .
C65 C66 H66A 109.4 . .
C61 C66 H66A 109.4 . .
C65 C66 H66B 109.4 . .
C61 C66 H66B 109.4 . .
H66A C66 H66B 108.0 . .
C68 C67 C72 110.3(3) . .
C68 C67 P4 115.0(3) . .
C72 C67 P4 111.4(2) . .
C68 C67 H67 106.5 . .
C72 C67 H67 106.5 . .
P4 C67 H67 106.5 . .
C69 C68 C67 109.6(3) . .
C69 C68 H68A 109.8 . .
C67 C68 H68A 109.8 . .
C69 C68 H68B 109.8 . .
C67 C68 H68B 109.8 . .
H68A C68 H68B 108.2 . .
C70 C69 C68 112.3(3) . .
C70 C69 H69A 109.1 . .
C68 C69 H69A 109.1 . .
C70 C69 H69B 109.1 . .
C68 C69 H69B 109.1 . .
H69A C69 H69B 107.9 . .
C71 C70 C69 111.9(4) . .
C71 C70 H70A 109.2 . .
C69 C70 H70A 109.2 . .
C71 C70 H70B 109.2 . .
C69 C70 H70B 109.2 . .
H70A C70 H70B 107.9 . .
C70 C71 C72 111.6(3) . .
C70 C71 H71A 109.3 . .
C72 C71 H71A 109.3 . .
C70 C71 H71B 109.3 . .
C72 C71 H71B 109.3 . .
H71A C71 H71B 108.0 . .
C71 C72 C67 110.9(3) . .
C71 C72 H72A 109.5 . .
C67 C72 H72A 109.5 . .
C71 C72 H72B 109.5 . .
C67 C72 H72B 109.5 . .
H72A C72 H72B 108.1 . .
C74 C73 C78 110.1(3) . .
C74 C73 P5 112.9(2) . .
C78 C73 P5 117.3(3) . .
C74 C73 H73 105.1 . .
C78 C73 H73 105.1 . .
P5 C73 H73 105.1 . .
C73 C74 C75 110.6(3) . .
C73 C74 H74A 109.5 . .
C75 C74 H74A 109.5 . .
C73 C74 H74B 109.5 . .
C75 C74 H74B 109.5 . .
H74A C74 H74B 108.1 . .
C76 C75 C74 111.0(3) . .
C76 C75 H75A 109.4 . .
C74 C75 H75A 109.4 . .
C76 C75 H75B 109.4 . .
C74 C75 H75B 109.4 . .
H75A C75 H75B 108.0 . .
C75 C76 C77 110.9(3) . .
C75 C76 H76A 109.5 . .
C77 C76 H76A 109.5 . .
C75 C76 H76B 109.5 . .
C77 C76 H76B 109.5 . .
H76A C76 H76B 108.1 . .
C76 C77 C78 112.9(3) . .
C76 C77 H77A 109.0 . .
C78 C77 H77A 109.0 . .
C76 C77 H77B 109.0 . .
C78 C77 H77B 109.0 . .
H77A C77 H77B 107.8 . .
C77 C78 C73 110.9(3) . .
C77 C78 H78A 109.5 . .
C73 C78 H78A 109.5 . .
C77 C78 H78B 109.5 . .
C73 C78 H78B 109.5 . .
H78A C78 H78B 108.0 . .
C80 C79 C84 110.6(3) . .
C80 C79 P5 115.2(2) . .
C84 C79 P5 113.6(2) . .
C80 C79 H79 105.5 . .
C84 C79 H79 105.5 . .
P5 C79 H79 105.5 . .
C81 C80 C79 110.7(3) . .
C81 C80 H80A 109.5 . .
C79 C80 H80A 109.5 . .
C81 C80 H80B 109.5 . .
C79 C80 H80B 109.5 . .
H80A C80 H80B 108.1 . .
C82 C81 C80 111.5(3) . .
C82 C81 H81A 109.3 . .
C80 C81 H81A 109.3 . .
C82 C81 H81B 109.3 . .
C80 C81 H81B 109.3 . .
H81A C81 H81B 108.0 . .
C81 C82 C83 110.8(3) . .
C81 C82 H82A 109.5 . .
C83 C82 H82A 109.5 . .
C81 C82 H82B 109.5 . .
C83 C82 H82B 109.5 . .
H82A C82 H82B 108.1 . .
C82 C83 C84 111.1(3) . .
C82 C83 H83A 109.4 . .
C84 C83 H83A 109.4 . .
C82 C83 H83B 109.4 . .
C84 C83 H83B 109.4 . .
H83A C83 H83B 108.0 . .
C83 C84 C79 111.0(3) . .
C83 C84 H84A 109.4 . .
C79 C84 H84A 109.4 . .
C83 C84 H84B 109.4 . .
C79 C84 H84B 109.4 . .
H84A C84 H84B 108.0 . .
C90 C85 C86 109.9(3) . .
C90 C85 P5 115.4(2) . .
C86 C85 P5 111.2(2) . .
C90 C85 H85 106.6 . .
C86 C85 H85 106.6 . .
P5 C85 H85 106.6 . .
C87 C86 C85 110.7(3) . .
C87 C86 H86A 109.5 . .
C85 C86 H86A 109.5 . .
C87 C86 H86B 109.5 . .
C85 C86 H86B 109.5 . .
H86A C86 H86B 108.1 . .
C88 C87 C86 111.9(3) . .
C88 C87 H87A 109.2 . .
C86 C87 H87A 109.2 . .
C88 C87 H87B 109.2 . .
C86 C87 H87B 109.2 . .
H87A C87 H87B 107.9 . .
C87 C88 C89 111.5(3) . .
C87 C88 H88A 109.3 . .
C89 C88 H88A 109.3 . .
C87 C88 H88B 109.3 . .
C89 C88 H88B 109.3 . .
H88A C88 H88B 108.0 . .
C90 C89 C88 111.7(3) . .
C90 C89 H89A 109.3 . .
C88 C89 H89A 109.3 . .
C90 C89 H89B 109.3 . .
C88 C89 H89B 109.3 . .
H89A C89 H89B 107.9 . .
C85 C90 C89 109.6(3) . .
C85 C90 H90A 109.7 . .
C89 C90 H90A 109.7 . .
C85 C90 H90B 109.7 . .
C89 C90 H90B 109.7 . .
H90A C90 H90B 108.2 . .
C92 C91 C96 110.2(3) . .
C92 C91 P6 112.9(3) . .
C96 C91 P6 116.8(3) . .
C92 C91 H91 105.3 . .
C96 C91 H91 105.3 . .
P6 C91 H91 105.3 . .
C93 C92 C91 111.0(3) . .
C93 C92 H92A 109.4 . .
C91 C92 H92A 109.4 . .
C93 C92 H92B 109.4 . .
C91 C92 H92B 109.4 . .
H92A C92 H92B 108.0 . .
C92 C93 C94 110.7(4) . .
C92 C93 H93A 109.5 . .
C94 C93 H93A 109.5 . .
C92 C93 H93B 109.5 . .
C94 C93 H93B 109.5 . .
H93A C93 H93B 108.1 . .
C95 C94 C93 110.6(4) . .
C95 C94 H94A 109.5 . .
C93 C94 H94A 109.5 . .
C95 C94 H94B 109.5 . .
C93 C94 H94B 109.5 . .
H94A C94 H94B 108.1 . .
C94 C95 C96 111.8(4) . .
C94 C95 H95A 109.3 . .
C96 C95 H95A 109.3 . .
C94 C95 H95B 109.3 . .
C96 C95 H95B 109.3 . .
H95A C95 H95B 107.9 . .
C95 C96 C91 111.6(4) . .
C95 C96 H96A 109.3 . .
C91 C96 H96A 109.3 . .
C95 C96 H96B 109.3 . .
C91 C96 H96B 109.3 . .
H96A C96 H96B 108.0 . .
C98 C97 C102 109.8(3) . .
C98 C97 P6 116.2(3) . .
C102 C97 P6 114.9(3) . .
C98 C97 H97 104.9 . .
C102 C97 H97 104.9 . .
P6 C97 H97 104.9 . .
C97 C98 C99 111.1(3) . .
C97 C98 H98A 109.4 . .
C99 C98 H98A 109.4 . .
C97 C98 H98B 109.4 . .
C99 C98 H98B 109.4 . .
H98A C98 H98B 108.0 . .
C100 C99 C98 111.3(3) . .
C100 C99 H99A 109.4 . .
C98 C99 H99A 109.4 . .
C100 C99 H99B 109.4 . .
C98 C99 H99B 109.4 . .
H99A C99 H99B 108.0 . .
C101 C100 C99 110.7(4) . .
C101 C100 H10C 109.5 . .
C99 C100 H10C 109.5 . .
C101 C100 H10D 109.5 . .
C99 C100 H10D 109.5 . .
H10C C100 H10D 108.1 . .
C100 C101 C102 110.8(4) . .
C100 C101 H10E 109.5 . .
C102 C101 H10E 109.5 . .
C100 C101 H10F 109.5 . .
C102 C101 H10F 109.5 . .
H10E C101 H10F 108.1 . .
C101 C102 C97 110.5(3) . .
C101 C102 H10G 109.6 . .
C97 C102 H10G 109.6 . .
C101 C102 H10H 109.6 . .
C97 C102 H10H 109.6 . .
H10G C102 H10H 108.1 . .
C104 C103 C108 110.2(3) . .
C104 C103 P6 113.4(3) . .
C108 C103 P6 114.1(2) . .
C104 C103 H103 106.2 . .
C108 C103 H103 106.2 . .
P6 C103 H103 106.2 . .
C105 C104 C103 110.7(3) . .
C105 C104 H10I 109.5 . .
C103 C104 H10I 109.5 . .
C105 C104 H10J 109.5 . .
C103 C104 H10J 109.5 . .
H10I C104 H10J 108.1 . .
C106 C105 C104 111.5(3) . .
C106 C105 H10K 109.3 . .
C104 C105 H10K 109.3 . .
C106 C105 H10L 109.3 . .
C104 C105 H10L 109.3 . .
H10K C105 H10L 108.0 . .
C107 C106 C105 112.4(4) . .
C107 C106 H10M 109.1 . .
C105 C106 H10M 109.1 . .
C107 C106 H10N 109.1 . .
C105 C106 H10N 109.1 . .
H10M C106 H10N 107.9 . .
C106 C107 C108 111.7(3) . .
C106 C107 H10O 109.3 . .
C108 C107 H10O 109.3 . .
C106 C107 H10P 109.3 . .
C108 C107 H10P 109.3 . .
H10O C107 H10P 107.9 . .
C107 C108 C103 110.2(3) . .
C107 C108 H10Q 109.6 . .
C103 C108 H10Q 109.6 . .
C107 C108 H10R 109.6 . .
C103 C108 H10R 109.6 . .
H10Q C108 H10R 108.1 . .
C110 B1 C134 111.0(3) . .
C110 B1 C126 110.2(3) . .
C134 B1 C126 109.2(3) . .
C110 B1 C118 106.1(3) . .
C134 B1 C118 109.8(3) . .
C126 B1 C118 110.6(3) . .
C111 C110 C115 115.4(3) . .
C111 C110 B1 121.5(3) . .
C115 C110 B1 122.5(3) . .
C112 C111 C110 122.7(4) . .
C112 C111 H111 118.7 . .
C110 C111 H111 118.7 . .
C113 C112 C111 120.5(4) . .
C113 C112 C116 119.3(4) . .
C111 C112 C116 120.1(4) . .
C112 C113 C114 118.1(4) . .
C112 C113 H113 120.9 . .
C114 C113 H113 120.9 . .
C115 C114 C113 121.0(4) . .
C115 C114 C117 120.9(4) . .
C113 C114 C117 118.1(4) . .
C114 C115 C110 122.2(4) . .
C114 C115 H115 118.9 . .
C110 C115 H115 118.9 . .
F1 C116 F3 106.9(4) . .
F1 C116 F2 106.4(4) . .
F3 C116 F2 104.4(4) . .
F1 C116 C112 113.2(3) . .
F3 C116 C112 113.3(4) . .
F2 C116 C112 112.0(4) . .
F5 C117 F4 107.8(4) . .
F5 C117 F6 106.3(4) . .
F4 C117 F6 105.1(3) . .
F5 C117 C114 112.2(3) . .
F4 C117 C114 112.2(4) . .
F6 C117 C114 112.8(4) . .
C119 C118 C123 114.6(3) . .
C119 C118 B1 122.6(3) . .
C123 C118 B1 122.8(3) . .
C120 C119 C118 122.9(4) . .
C120 C119 H119 118.5 . .
C118 C119 H119 118.5 . .
C121 C120 C119 120.8(4) . .
C121 C120 C124 120.2(4) . .
C119 C120 C124 118.9(4) . .
C120 C121 C122 118.2(4) . .
C120 C121 H121 120.9 . .
C122 C121 H121 120.9 . .
C121 C122 C123 120.8(4) . .
C121 C122 C125 119.1(4) . .
C123 C122 C125 119.7(4) . .
C122 C123 C118 122.5(4) . .
C122 C123 H123 118.7 . .
C118 C123 H123 118.7 . .
F9 C124 F7 107.3(5) . .
F9 C124 F8 106.6(5) . .
F7 C124 F8 100.4(5) . .
F9 C124 C120 115.5(5) . .
F7 C124 C120 113.2(4) . .
F8 C124 C120 112.6(4) . .
F10 C125 F11 108.1(5) . .
F10 C125 F12 106.5(4) . .
F11 C125 F12 104.5(4) . .
F10 C125 C122 111.9(4) . .
F11 C125 C122 112.5(4) . .
F12 C125 C122 112.8(4) . .
C127 C126 C131 115.7(3) . .
C127 C126 B1 122.8(3) . .
C131 C126 B1 121.5(3) . .
C128 C127 C126 122.7(3) . .
C128 C127 H127 118.7 . .
C126 C127 H127 118.7 . .
C127 C128 C129 120.3(4) . .
C127 C128 C133 119.7(4) . .
C129 C128 C133 119.7(4) . .
C130 C129 C128 118.4(4) . .
C130 C129 H129 120.8 . .
C128 C129 H129 120.8 . .
C129 C130 C131 121.1(4) . .
C129 C130 C132 120.5(4) . .
C131 C130 C132 118.4(4) . .
C130 C131 C126 121.9(4) . .
C130 C131 H131 119.1 . .
C126 C131 H131 119.1 . .
F18 C132 F16 104.5(4) . .
F18 C132 F17 107.7(4) . .
F16 C132 F17 105.6(4) . .
F18 C132 C130 113.0(4) . .
F16 C132 C130 112.7(4) . .
F17 C132 C130 112.7(4) . .
F13 C133 F14 107.0(4) . .
F13 C133 F15 105.3(4) . .
F14 C133 F15 104.6(4) . .
F13 C133 C128 113.2(3) . .
F14 C133 C128 112.4(4) . .
F15 C133 C128 113.6(4) . .
C135 C134 C139 116.0(3) . .
C135 C134 B1 121.1(3) . .
C139 C134 B1 122.9(3) . .
C136 C135 C134 122.3(4) . .
C136 C135 H135 118.8 . .
C134 C135 H135 118.8 . .
C135 C136 C137 120.0(4) . .
C135 C136 C140 120.7(4) . .
C137 C136 C140 119.2(4) . .
C138 C137 C136 118.8(4) . .
C138 C137 H137 120.6 . .
C136 C137 H137 120.6 . .
C137 C138 C139 120.5(4) . .
C137 C138 C141 118.4(4) . .
C139 C138 C141 121.0(4) . .
C138 C139 C134 122.3(4) . .
C138 C139 H139 118.9 . .
C134 C139 H139 118.9 . .
F19 C140 F21 106.7(6) . .
F19 C140 F20 103.3(7) . .
F21 C140 F20 102.1(6) . .
F19 C140 C136 113.6(5) . .
F21 C140 C136 116.1(5) . .
F20 C140 C136 113.7(5) . .
F24 C141 F22 106.2(4) . .
F24 C141 F23 105.8(3) . .
F22 C141 F23 106.5(4) . .
F24 C141 C138 113.1(3) . .
F22 C141 C138 113.0(3) . .
F23 C141 C138 111.7(4) . .
C150 B2 C158 107.7(3) . .
C150 B2 C142 110.1(3) . .
C158 B2 C142 109.9(3) . .
C150 B2 C166 110.9(3) . .
C158 B2 C166 111.7(3) . .
C142 B2 C166 106.6(3) . .
C147 C142 C143 115.4(4) . .
C147 C142 B2 119.1(4) . .
C143 C142 B2 125.5(4) . .
C142 C143 C144 122.6(5) . .
C142 C143 H143 118.7 . .
C144 C143 H143 118.7 . .
C145 C144 C143 120.8(5) . .
C145 C144 C148 118.4(5) . .
C143 C144 C148 120.8(6) . .
C144 C145 C146 117.7(4) . .
C144 C145 H145 121.2 . .
C146 C145 H145 121.2 . .
C147 C146 C145 120.7(5) . .
C147 C146 C149 119.5(5) . .
C145 C146 C149 119.8(5) . .
C146 C147 C142 122.8(4) . .
C146 C147 H147 118.6 . .
C142 C147 H147 118.6 . .
F25 C148 F26 119.6(7) . .
F25 C148 F27 97.3(6) . .
F26 C148 F27 96.7(5) . .
F25 C148 C144 115.7(6) . .
F26 C148 C144 113.0(5) . .
F27 C148 C144 110.9(6) . .
F30 C149 F28 112.6(8) . .
F30 C149 F29 103.1(6) . .
F28 C149 F29 100.1(6) . .
F30 C149 C146 116.2(5) . .
F28 C149 C146 112.4(5) . .
F29 C149 C146 110.8(7) . .
C155 C150 C151 115.4(4) . .
C155 C150 B2 125.7(4) . .
C151 C150 B2 118.9(4) . .
C152 C151 C150 122.7(5) . .
C152 C151 H151 118.6 . .
C150 C151 H151 118.6 . .
C151 C152 C153 120.3(5) . .
C151 C152 C156 119.8(7) . .
C153 C152 C156 119.9(6) . .
C154 C153 C152 117.9(5) . .
C154 C153 H153 121.0 . .
C152 C153 H153 121.0 . .
C153 C154 C155 121.2(5) . .
C153 C154 C157 120.2(6) . .
C155 C154 C157 118.5(6) . .
C150 C155 C154 122.3(5) . .
C150 C155 H155 118.8 . .
C154 C155 H155 118.8 . .
F32 C156 F33 106.2(8) . .
F32 C156 F31 98.6(10) . .
F33 C156 F31 105.6(10) . .
F32 C156 C152 117.3(9) . .
F33 C156 C152 114.3(7) . .
F31 C156 C152 113.2(8) . .
F36 C157 F35 115.7(6) . .
F36 C157 F34 99.4(9) . .
F35 C157 F34 94.2(7) . .
F36 C157 C154 115.8(6) . .
F35 C157 C154 116.8(7) . .
F34 C157 C154 110.7(6) . .
C159 C158 C163 115.3(4) . .
C159 C158 B2 124.5(4) . .
C163 C158 B2 120.1(4) . .
C160 C159 C158 122.7(4) . .
C160 C159 H159 118.7 . .
C158 C159 H159 118.7 . .
C161 C160 C159 120.6(4) . .
C161 C160 C164 119.4(4) . .
C159 C160 C164 119.9(4) . .
C160 C161 C162 118.3(4) . .
C160 C161 H161 120.9 . .
C162 C161 H161 120.9 . .
C161 C162 C163 121.0(4) . .
C161 C162 C165 119.0(4) . .
C163 C162 C165 120.0(4) . .
C162 C163 C158 122.1(4) . .
C162 C163 H163 118.9 . .
C158 C163 H163 118.9 . .
F39 C164 F37 106.9(6) . .
F39 C164 F38 103.4(6) . .
F37 C164 F38 99.3(6) . .
F39 C164 C160 115.8(5) . .
F37 C164 C160 115.9(4) . .
F38 C164 C160 113.6(4) . .
F42 C165 F40 107.4(4) . .
F42 C165 F41 105.9(5) . .
F40 C165 F41 102.5(5) . .
F42 C165 C162 114.1(4) . .
F40 C165 C162 113.5(5) . .
F41 C165 C162 112.5(4) . .
C171 C166 C167 115.0(4) . .
C171 C166 B2 119.3(4) . .
C167 C166 B2 125.7(4) . .
C168 C167 C166 122.2(4) . .
C168 C167 H167 118.9 . .
C166 C167 H167 118.9 . .
C169 C168 C167 121.4(4) . .
C169 C168 C172 118.0(4) . .
C167 C168 C172 120.6(4) . .
C170 C169 C168 117.6(4) . .
C170 C169 H169 121.2 . .
C168 C169 H169 121.2 . .
C169 C170 C171 120.8(4) . .
C169 C170 C173 119.8(4) . .
C171 C170 C173 119.4(4) . .
C170 C171 C166 122.8(4) . .
C170 C171 H171 118.6 . .
C166 C171 H171 118.6 . .
F44 C172 F43 109.6(6) . .
F44 C172 F45 101.6(6) . .
F43 C172 F45 102.6(5) . .
F44 C172 C168 114.4(5) . .
F43 C172 C168 113.6(5) . .
F45 C172 C168 113.8(5) . .
F48 C173 F46 107.4(5) . .
F48 C173 F47 104.7(5) . .
F46 C173 F47 105.2(4) . .
F48 C173 C170 112.9(4) . .
F46 C173 C170 114.2(5) . .
F47 C173 C170 111.7(4) . .
Cl1 C200 Cl2 113.4(6) . .
Cl1 C200 Cl2A 145.5(10) . .
Cl2 C200 Cl2A 43.6(9) . .
Cl1 C200 H20C 108.9 . .
Cl2 C200 H20C 108.9 . .
Cl2A C200 H20C 104.0 . .
Cl1 C200 H20D 108.9 . .
Cl2 C200 H20D 108.9 . .
Cl2A C200 H20D 69.6 . .
H20C C200 H20D 107.7 . .
Cl4 C300 Cl3 121.2(11) . .
Cl4 C300 H30C 107.0 . .
Cl3 C300 H30C 107.0 . .
Cl4 C300 H30D 107.0 . .
Cl3 C300 H30D 107.0 . .
H30C C300 H30D 106.8 . .
Cl6 C400 Cl5 109.8(8) . .
Cl6 C400 H40C 109.7 . .
Cl5 C400 H40C 109.7 . .
Cl6 C400 H40D 109.7 . .
Cl5 C400 H40D 109.7 . .
H40C C400 H40D 108.2 . .
C402 C401 C406 120.0 . .
C402 C401 C407 113.1(11) . .
C406 C401 C407 126.1(11) . .
C403 C402 C401 120.0 . .
C403 C402 H402 120.0 . .
C401 C402 H402 120.0 . .
C404 C403 C402 120.0 . .
C404 C403 H403 120.0 . .
C402 C403 H403 120.0 . .
C405 C404 C403 120.0 . .
C405 C404 H404 120.0 . .
C403 C404 H404 120.0 . .
C406 C405 C404 120.0 . .
C406 C405 H405 120.0 . .
C404 C405 H405 120.0 . .
C405 C406 C401 120.0 . .
C405 C406 H406 120.0 . .
C401 C406 H406 120.0 . .
C502 C501 C506 120.0 . .
C502 C501 C507 121.8(12) . .
C506 C501 C507 116.7(12) . .
C503 C502 C501 120.0 . .
C503 C502 H502 120.0 . .
C501 C502 H502 120.0 . .
C504 C503 C502 120.0 . .
C504 C503 H503 120.0 . .
C502 C503 H503 120.0 . .
C503 C504 C505 120.0 . .
C503 C504 H504 120.0 . .
C505 C504 H504 120.0 . .
C506 C505 C504 120.0 . .
C506 C505 H505 120.0 . .
C504 C505 H505 120.0 . .
C505 C506 C501 120.0 . .
C505 C506 H506 120.0 . .
C501 C506 H506 120.0 . .
Cl8 C500 Cl7 112.5(12) . .
Cl8 C500 H50F 109.1 . .
Cl7 C500 H50F 109.1 . .
Cl8 C500 H50G 109.1 . .
Cl7 C500 H50G 109.1 . .
H50F C500 H50G 107.8 . .
Cl9 C600 Cl9 99.8(11) 2_556 .
Cl9 C600 H60C 111.8 2_556 .
Cl9 C600 H60C 111.8 . .
Cl9 C600 H60D 111.8 2_556 .
Cl9 C600 H60D 111.8 . .
H60C C600 H60D 109.5 . .
Cl10 C700 Cl10 116(2) 5_566 .
Cl10 C700 H70C 108.3 5_566 .
Cl10 C700 H70C 108.3 . .
Cl10 C700 H70D 108.3 5_566 .
Cl10 C700 H70D 108.3 . .
H70C C700 H70D 107.4 . .
C700 Cl10 C700 64(2) 5_566 .
Cl11 C800 Cl12 173(3) . .
Cl11 C800 H80C 92.2 . .
Cl12 C800 H80C 92.2 . .
Cl11 C800 H80D 92.2 . .
Cl12 C800 H80D 92.2 . .
H80C C800 H80D 103.0 . .
Cl12 Cl11 C800 21(2) 2_556 .
C800 Cl12 Cl11 132(4) 2_556 2_556
C800 Cl12 C800 20(4) 2_556 .
Cl11 Cl12 C800 152(2) 2_556 .

loop_
_geom_bond_atom_site_label_1
_geom_bond_atom_site_label_2
_geom_bond_distance
_geom_bond_site_symmetry_2
Rh1 P1 2.2617(9) .
Rh1 Rh4 2.7228(4) .
Rh1 Rh5 2.7355(4) .
Rh1 Rh6 2.7370(4) .
Rh1 Rh2 2.7427(4) .
Rh1 Rh3 3.8693(4) .
Rh1 H12 1.75(5) .
Rh1 H14 1.73(5) .
Rh1 H15 1.81(5) .
Rh1 H16 1.72(5) .
Rh2 P2 2.2606(9) .
Rh2 Rh5 2.7182(4) .
Rh2 Rh6 2.7360(4) .
Rh2 Rh3 2.7416(4) .
Rh2 Rh4 3.8689(4) .
Rh2 H12 1.73(5) .
Rh2 H23 1.68(6) .
Rh2 H25 1.68(6) .
Rh2 H26 1.66(6) .
Rh3 P3 2.2625(9) .
Rh3 Rh6 2.7212(4) .
Rh3 Rh5 2.7343(4) .
Rh3 Rh4 2.7367(4) .
Rh3 H23 1.82(6) .
Rh3 H34 1.74(5) .
Rh3 H35 1.89(5) .
Rh3 H36 1.81(5) .
Rh4 P4 2.2625(9) .
Rh4 Rh5 2.7313(4) .
Rh4 Rh6 2.7418(4) .
Rh4 H14 1.84(5) .
Rh4 H34 1.87(5) .
Rh4 H45 1.73(7) .
Rh4 H46 1.82(6) .
Rh5 P5 2.2597(9) .
Rh5 Rh6 3.8577(3) .
Rh5 H15 1.77(5) .
Rh5 H25 1.80(6) .
Rh5 H35 1.80(5) .
Rh5 H45 1.76(7) .
Rh6 P6 2.2637(9) .
Rh6 H16 1.80(5) .
Rh6 H26 1.80(6) .
Rh6 H36 1.76(6) .
Rh6 H46 1.86(6) .
P1 C13 1.851(4) .
P1 C1 1.852(3) .
P1 C7 1.863(4) .
P2 C25 1.852(3) .
P2 C31 1.859(3) .
P2 C19 1.860(4) .
P3 C49 1.848(4) .
P3 C37 1.858(4) .
P3 C43 1.867(4) .
P4 C55 1.857(4) .
P4 C67 1.858(4) .
P4 C61 1.861(4) .
P5 C85 1.847(3) .
P5 C79 1.855(3) .
P5 C73 1.871(3) .
P6 C103 1.847(4) .
P6 C97 1.850(4) .
P6 C91 1.868(4) .
F1 C116 1.318(5) .
F2 C116 1.332(5) .
F3 C116 1.323(5) .
F4 C117 1.335(5) .
F5 C117 1.328(5) .
F6 C117 1.351(5) .
F7 C124 1.324(7) .
F8 C124 1.331(7) .
F9 C124 1.253(6) .
F10 C125 1.324(6) .
F11 C125 1.334(6) .
F12 C125 1.338(5) .
F13 C133 1.332(5) .
F14 C133 1.335(5) .
F15 C133 1.341(5) .
F16 C132 1.336(6) .
F17 C132 1.342(5) .
F18 C132 1.331(5) .
F19 C140 1.224(8) .
F20 C140 1.299(7) .
F21 C140 1.266(6) .
F22 C141 1.328(5) .
F23 C141 1.328(5) .
F24 C141 1.322(5) .
F25 C148 1.264(8) .
F26 C148 1.298(7) .
F27 C148 1.388(9) .
F28 C149 1.295(7) .
F29 C149 1.316(8) .
F30 C149 1.254(8) .
F31 C156 1.310(12) .
F32 C156 1.193(10) .
F33 C156 1.291(9) .
F34 C157 1.428(11) .
F35 C157 1.275(8) .
F36 C157 1.260(8) .
F37 C164 1.255(6) .
F38 C164 1.280(7) .
F39 C164 1.243(6) .
F40 C165 1.325(6) .
F41 C165 1.348(7) .
F42 C165 1.312(6) .
F43 C172 1.300(7) .
F44 C172 1.277(7) .
F45 C172 1.319(6) .
F46 C173 1.330(6) .
F47 C173 1.344(6) .
F48 C173 1.322(6) .
C1 C2 1.542(5) .
C1 C6 1.550(5) .
C1 H1 1.0000 .
C2 C3 1.538(5) .
C2 H2A 0.9900 .
C2 H2B 0.9900 .
C3 C4 1.529(6) .
C3 H3A 0.9900 .
C3 H3B 0.9900 .
C4 C5 1.512(6) .
C4 H4A 0.9900 .
C4 H4B 0.9900 .
C5 C6 1.533(5) .
C5 H5A 0.9900 .
C5 H5B 0.9900 .
C6 H6A 0.9900 .
C6 H6B 0.9900 .
C7 C8 1.533(5) .
C7 C12 1.545(5) .
C7 H7 1.0000 .
C8 C9 1.522(5) .
C8 H8A 0.9900 .
C8 H8B 0.9900 .
C9 C10 1.529(5) .
C9 H9A 0.9900 .
C9 H9B 0.9900 .
C10 C11 1.522(6) .
C10 H10A 0.9900 .
C10 H10B 0.9900 .
C11 C12 1.531(5) .
C11 H11A 0.9900 .
C11 H11B 0.9900 .
C12 H12A 0.9900 .
C12 H12B 0.9900 .
C13 C18 1.532(5) .
C13 C14 1.533(5) .
C13 H13 1.0000 .
C14 C15 1.526(5) .
C14 H14A 0.9900 .
C14 H14B 0.9900 .
C15 C16 1.518(6) .
C15 H15A 0.9900 .
C15 H15B 0.9900 .
C16 C17 1.528(6) .
C16 H16A 0.9900 .
C16 H16B 0.9900 .
C17 C18 1.527(5) .
C17 H17A 0.9900 .
C17 H17B 0.9900 .
C18 H18A 0.9900 .
C18 H18B 0.9900 .
C19 C20 1.537(5) .
C19 C24 1.547(5) .
C19 H19 1.0000 .
C20 C21 1.526(5) .
C20 H20A 0.9900 .
C20 H20B 0.9900 .
C21 C22 1.525(6) .
C21 H21A 0.9900 .
C21 H21B 0.9900 .
C22 C23 1.514(6) .
C22 H22A 0.9900 .
C22 H22B 0.9900 .
C23 C24 1.535(5) .
C23 H23A 0.9900 .
C23 H23B 0.9900 .
C24 H24A 0.9900 .
C24 H24B 0.9900 .
C25 C26 1.535(5) .
C25 C30 1.537(5) .
C25 H25A 1.0000 .
C26 C27 1.535(5) .
C26 H26A 0.9900 .
C26 H26B 0.9900 .
C27 C28 1.514(6) .
C27 H27A 0.9900 .
C27 H27B 0.9900 .
C28 C29 1.524(6) .
C28 H28A 0.9900 .
C28 H28B 0.9900 .
C29 C30 1.530(5) .
C29 H29A 0.9900 .
C29 H29B 0.9900 .
C30 H30A 0.9900 .
C30 H30B 0.9900 .
C31 C32 1.528(5) .
C31 C36 1.541(5) .
C31 H31 1.0000 .
C32 C33 1.531(5) .
C32 H32A 0.9900 .
C32 H32B 0.9900 .
C33 C34 1.530(6) .
C33 H33A 0.9900 .
C33 H33B 0.9900 .
C34 C35 1.520(6) .
C34 H34A 0.9900 .
C34 H34B 0.9900 .
C35 C36 1.533(6) .
C35 H35A 0.9900 .
C35 H35B 0.9900 .
C36 H36A 0.9900 .
C36 H36B 0.9900 .
C37 C42 1.532(5) .
C37 C38 1.543(5) .
C37 H37 1.0000 .
C38 C39 1.533(6) .
C38 H38A 0.9900 .
C38 H38B 0.9900 .
C39 C40 1.510(7) .
C39 H39A 0.9900 .
C39 H39B 0.9900 .
C40 C41 1.523(6) .
C40 H40A 0.9900 .
C40 H40B 0.9900 .
C41 C42 1.537(5) .
C41 H41A 0.9900 .
C41 H41B 0.9900 .
C42 H42A 0.9900 .
C42 H42B 0.9900 .
C43 C48 1.523(5) .
C43 C44 1.537(5) .
C43 H43 1.0000 .
C44 C45 1.534(5) .
C44 H44A 0.9900 .
C44 H44B 0.9900 .
C45 C46 1.519(6) .
C45 H45A 0.9900 .
C45 H45B 0.9900 .
C46 C47 1.528(6) .
C46 H46A 0.9900 .
C46 H46B 0.9900 .
C47 C48 1.536(5) .
C47 H47A 0.9900 .
C47 H47B 0.9900 .
C48 H48A 0.9900 .
C48 H48B 0.9900 .
C49 C54 1.524(5) .
C49 C50 1.538(5) .
C49 H49 1.0000 .
C50 C51 1.530(5) .
C50 H50A 0.9900 .
C50 H50B 0.9900 .
C51 C52 1.519(6) .
C51 H51A 0.9900 .
C51 H51B 0.9900 .
C52 C53 1.525(6) .
C52 H52A 0.9900 .
C52 H52B 0.9900 .
C53 C54 1.535(5) .
C53 H53A 0.9900 .
C53 H53B 0.9900 .
C54 H54A 0.9900 .
C54 H54B 0.9900 .
C55 C60 1.533(5) .
C55 C56 1.537(5) .
C55 H55 1.0000 .
C56 C57 1.537(6) .
C56 H56A 0.9900 .
C56 H56B 0.9900 .
C57 C58 1.507(8) .
C57 H57A 0.9900 .
C57 H57B 0.9900 .
C58 C59 1.534(6) .
C58 H58A 0.9900 .
C58 H58B 0.9900 .
C59 C60 1.535(6) .
C59 H59A 0.9900 .
C59 H59B 0.9900 .
C60 H60A 0.9900 .
C60 H60B 0.9900 .
C61 C66 1.536(5) .
C61 C62 1.540(5) .
C61 H61 1.0000 .
C62 C63 1.533(6) .
C62 H62A 0.9900 .
C62 H62B 0.9900 .
C63 C64 1.512(6) .
C63 H63A 0.9900 .
C63 H63B 0.9900 .
C64 C65 1.519(6) .
C64 H64A 0.9900 .
C64 H64B 0.9900 .
C65 C66 1.525(6) .
C65 H65A 0.9900 .
C65 H65B 0.9900 .
C66 H66A 0.9900 .
C66 H66B 0.9900 .
C67 C68 1.535(5) .
C67 C72 1.536(5) .
C67 H67 1.0000 .
C68 C69 1.531(5) .
C68 H68A 0.9900 .
C68 H68B 0.9900 .
C69 C70 1.521(6) .
C69 H69A 0.9900 .
C69 H69B 0.9900 .
C70 C71 1.519(6) .
C70 H70A 0.9900 .
C70 H70B 0.9900 .
C71 C72 1.532(5) .
C71 H71A 0.9900 .
C71 H71B 0.9900 .
C72 H72A 0.9900 .
C72 H72B 0.9900 .
C73 C74 1.527(5) .
C73 C78 1.542(5) .
C73 H73 1.0000 .
C74 C75 1.539(5) .
C74 H74A 0.9900 .
C74 H74B 0.9900 .
C75 C76 1.510(6) .
C75 H75A 0.9900 .
C75 H75B 0.9900 .
C76 C77 1.522(6) .
C76 H76A 0.9900 .
C76 H76B 0.9900 .
C77 C78 1.534(5) .
C77 H77A 0.9900 .
C77 H77B 0.9900 .
C78 H78A 0.9900 .
C78 H78B 0.9900 .
C79 C80 1.533(5) .
C79 C84 1.543(5) .
C79 H79 1.0000 .
C80 C81 1.533(5) .
C80 H80A 0.9900 .
C80 H80B 0.9900 .
C81 C82 1.512(5) .
C81 H81A 0.9900 .
C81 H81B 0.9900 .
C82 C83 1.528(6) .
C82 H82A 0.9900 .
C82 H82B 0.9900 .
C83 C84 1.529(5) .
C83 H83A 0.9900 .
C83 H83B 0.9900 .
C84 H84A 0.9900 .
C84 H84B 0.9900 .
C85 C90 1.533(5) .
C85 C86 1.536(5) .
C85 H85 1.0000 .
C86 C87 1.526(5) .
C86 H86A 0.9900 .
C86 H86B 0.9900 .
C87 C88 1.515(6) .
C87 H87A 0.9900 .
C87 H87B 0.9900 .
C88 C89 1.543(5) .
C88 H88A 0.9900 .
C88 H88B 0.9900 .
C89 C90 1.536(5) .
C89 H89A 0.9900 .
C89 H89B 0.9900 .
C90 H90A 0.9900 .
C90 H90B 0.9900 .
C91 C92 1.533(5) .
C91 C96 1.537(5) .
C91 H91 1.0000 .
C92 C93 1.526(6) .
C92 H92A 0.9900 .
C92 H92B 0.9900 .
C93 C94 1.538(6) .
C93 H93A 0.9900 .
C93 H93B 0.9900 .
C94 C95 1.521(7) .
C94 H94A 0.9900 .
C94 H94B 0.9900 .
C95 C96 1.536(6) .
C95 H95A 0.9900 .
C95 H95B 0.9900 .
C96 H96A 0.9900 .
C96 H96B 0.9900 .
C97 C98 1.535(5) .
C97 C102 1.545(5) .
C97 H97 1.0000 .
C98 C99 1.536(5) .
C98 H98A 0.9900 .
C98 H98B 0.9900 .
C99 C100 1.529(6) .
C99 H99A 0.9900 .
C99 H99B 0.9900 .
C100 C101 1.511(7) .
C100 H10C 0.9900 .
C100 H10D 0.9900 .
C101 C102 1.538(6) .
C101 H10E 0.9900 .
C101 H10F 0.9900 .
C102 H10G 0.9900 .
C102 H10H 0.9900 .
C103 C104 1.531(5) .
C103 C108 1.543(5) .
C103 H103 1.0000 .
C104 C105 1.531(5) .
C104 H10I 0.9900 .
C104 H10J 0.9900 .
C105 C106 1.521(6) .
C105 H10K 0.9900 .
C105 H10L 0.9900 .
C106 C107 1.519(6) .
C106 H10M 0.9900 .
C106 H10N 0.9900 .
C107 C108 1.530(5) .
C107 H10O 0.9900 .
C107 H10P 0.9900 .
C108 H10Q 0.9900 .
C108 H10R 0.9900 .
B1 C110 1.636(5) .
B1 C134 1.647(5) .
B1 C126 1.650(5) .
B1 C118 1.657(6) .
C110 C111 1.401(5) .
C110 C115 1.404(5) .
C111 C112 1.393(5) .
C111 H111 0.9500 .
C112 C113 1.385(6) .
C112 C116 1.491(6) .
C113 C114 1.388(6) .
C113 H113 0.9500 .
C114 C115 1.388(5) .
C114 C117 1.498(6) .
C115 H115 0.9500 .
C118 C119 1.408(5) .
C118 C123 1.409(5) .
C119 C120 1.386(6) .
C119 H119 0.9500 .
C120 C121 1.382(6) .
C120 C124 1.487(6) .
C121 C122 1.383(6) .
C121 H121 0.9500 .
C122 C123 1.393(5) .
C122 C125 1.494(6) .
C123 H123 0.9500 .
C126 C127 1.401(5) .
C126 C131 1.401(5) .
C127 C128 1.391(5) .
C127 H127 0.9500 .
C128 C129 1.391(5) .
C128 C133 1.481(6) .
C129 C130 1.379(6) .
C129 H129 0.9500 .
C130 C131 1.398(5) .
C130 C132 1.499(6) .
C131 H131 0.9500 .
C134 C135 1.395(5) .
C134 C139 1.405(5) .
C135 C136 1.391(5) .
C135 H135 0.9500 .
C136 C137 1.401(6) .
C136 C140 1.484(6) .
C137 C138 1.374(6) .
C137 H137 0.9500 .
C138 C139 1.390(5) .
C138 C141 1.510(6) .
C139 H139 0.9500 .
B2 C150 1.638(7) .
B2 C158 1.640(6) .
B2 C142 1.644(6) .
B2 C166 1.645(6) .
C142 C147 1.391(6) .
C142 C143 1.393(6) .
C143 C144 1.393(7) .
C143 H143 0.9500 .
C144 C145 1.380(7) .
C144 C148 1.486(8) .
C145 C146 1.393(7) .
C145 H145 0.9500 .
C146 C147 1.385(6) .
C146 C149 1.486(8) .
C147 H147 0.9500 .
C150 C155 1.387(6) .
C150 C151 1.399(7) .
C151 C152 1.385(7) .
C151 H151 0.9500 .
C152 C153 1.394(9) .
C152 C156 1.483(10) .
C153 C154 1.368(8) .
C153 H153 0.9500 .
C154 C155 1.393(7) .
C154 C157 1.492(9) .
C155 H155 0.9500 .
C158 C159 1.404(6) .
C158 C163 1.412(6) .
C159 C160 1.396(6) .
C159 H159 0.9500 .
C160 C161 1.384(6) .
C160 C164 1.480(6) .
C161 C162 1.390(7) .
C161 H161 0.9500 .
C162 C163 1.390(6) .
C162 C165 1.489(7) .
C163 H163 0.9500 .
C166 C171 1.401(6) .
C166 C167 1.406(6) .
C167 C168 1.387(6) .
C167 H167 0.9500 .
C168 C169 1.387(6) .
C168 C172 1.494(7) .
C169 C170 1.386(7) .
C169 H169 0.9500 .
C170 C171 1.390(6) .
C170 C173 1.490(6) .
C171 H171 0.9500 .
C200 Cl1 1.711(10) .
C200 Cl2 1.741(11) .
C200 Cl2A 1.83(3) .
C200 H20C 0.9900 .
C200 H20D 0.9900 .
C300 Cl4 1.760(10) .
C300 Cl3 1.770(9) .
C300 H30C 0.9900 .
C300 H30D 0.9900 .
C400 Cl6 1.731(9) .
C400 Cl5 1.731(9) .
C400 H40C 0.9900 .
C400 H40D 0.9900 .
C401 C402 1.3900 .
C401 C406 1.3900 .
C401 C407 1.456(17) .
C402 C403 1.3900 .
C402 H402 0.9500 .
C403 C404 1.3900 .
C403 H403 0.9500 .
C404 C405 1.3900 .
C404 H404 0.9500 .
C405 C406 1.3900 .
C405 H405 0.9500 .
C406 H406 0.9500 .
C407 H40E 0.9800 .
C407 H40F 0.9800 .
C407 H40G 0.9800 .
C501 C502 1.3900 .
C501 C506 1.3900 .
C501 C507 1.506(15) .
C502 C503 1.3900 .
C502 H502 0.9500 .
C503 C504 1.3900 .
C503 H503 0.9500 .
C504 C505 1.3900 .
C504 H504 0.9500 .
C505 C506 1.3900 .
C505 H505 0.9500 .
C506 H506 0.9500 .
C507 H50C 0.9800 .
C507 H50D 0.9800 .
C507 H50E 0.9800 .
C500 Cl8 1.762(10) .
C500 Cl7 1.798(10) .
C500 H50F 0.9900 .
C500 H50G 0.9900 .
C600 Cl9 1.731(10) 2_556
C600 Cl9 1.731(10) .
C600 H60C 0.9900 .
C600 H60D 0.9900 .
C700 Cl10 1.67(4) 5_566
C700 Cl10 1.763(10) .
C700 H70C 0.9900 .
C700 H70D 0.9900 .
Cl10 C700 1.67(4) 5_566
C800 Cl11 1.893(17) .
C800 Cl12 1.899(19) .
C800 H80C 0.9900 .
C800 H80D 0.9900 .
Cl11 Cl12 1.14(3) 2_556
Cl12 C800 0.93(4) 2_556
Cl12 Cl11 1.14(3) 2_556
